data_4078505
loop_
_publ_author_name
'Nakajima, Takayuki'
'Kurai, Sachi'
'Noda, Sayo'
'Zouda, Maki'
'Kure, Bunsho'
'Tanase, Tomoaki'

_publ_section_title
;
 Cyclic Trinuclear Rh2M Complexes (M = Rh, Pt, Pd, Ni) Supported
 bymeso-1,3-Bis[(diphenylphosphinomethyl)phenylphosphino]propane
;
_journal_issue 11
_journal_name_full Organometallics
_journal_page_first 4283
_journal_paper_doi 10.1021/om300278k
_journal_volume 31
_journal_year 2012
_chemical_formula_moiety 'C62.50 H65 Cl9 F6 Hg I2 N2 P5 Rh3'
_chemical_formula_sum 'C62.5 H65 Cl9 F6 Hg I2 N2 P5 Rh3'
_chemical_formula_weight 2195.27
_space_group_IT_number 14
_symmetry_cell_setting monoclinic
_symmetry_Int_Tables_number 14
_symmetry_space_group_name_Hall '-P 2ybc'
_symmetry_space_group_name_H-M 'P 1 21/c 1'
_atom_sites_solution_hydrogens geom
_atom_sites_solution_primary direct
_atom_sites_solution_secondary difmap
_cell_angle_alpha 90.0000
_cell_angle_beta 90.680(12)
_cell_angle_gamma 90.0000
_cell_formula_units_Z 4
_cell_length_a 10.095(7)
_cell_length_b 40.30(3)
_cell_length_c 18.002(12)
_cell_measurement_reflns_used 13373
_cell_measurement_temperature 153
_cell_measurement_theta_max 27.65
_cell_measurement_theta_min 3.04
_cell_volume 7323(9)
_computing_cell_refinement CrystalClear
_computing_data_collection 'CrystalClear (Rigaku Inc., 2008)'
_computing_data_reduction CrystalClear
_computing_molecular_graphics 'CrystalStructure 4.0'
_computing_publication_material 'CrystalStructure 4.0 (Rigaku, 2010)'
_computing_structure_refinement 'SHELXL97 (Sheldrick, 2008)'
_computing_structure_solution 'SHELXS97 (Sheldrick, 2008)'
_diffrn_ambient_temperature 153
_diffrn_detector_area_resol_mean 7.111
_diffrn_measured_fraction_theta_full 0.881
_diffrn_measured_fraction_theta_max 0.881
_diffrn_measurement_device_type 'Rigaku Saturn724'
_diffrn_measurement_method \w
_diffrn_radiation_type 'Mo K\a'
_diffrn_radiation_wavelength 0.71075
_diffrn_reflns_av_R_equivalents 0.0636
_diffrn_reflns_limit_h_max 12
_diffrn_reflns_limit_h_min -13
_diffrn_reflns_limit_k_max 52
_diffrn_reflns_limit_k_min -52
_diffrn_reflns_limit_l_max 23
_diffrn_reflns_limit_l_min -23
_diffrn_reflns_number 41958
_diffrn_reflns_theta_full 27.58
_diffrn_reflns_theta_max 27.58
_diffrn_standards_number 0
_exptl_absorpt_coefficient_mu 4.095
_exptl_absorpt_correction_T_max 0.757
_exptl_absorpt_correction_T_min 0.575
_exptl_absorpt_correction_type multi-scan
_exptl_absorpt_process_details 'REQAB (Rigaku, 1998)'
_exptl_crystal_colour purple
_exptl_crystal_density_diffrn 1.991
_exptl_crystal_density_method 'not measured'
_exptl_crystal_description block
_exptl_crystal_F_000 4228.00
_exptl_crystal_size_max 0.168
_exptl_crystal_size_mid 0.120
_exptl_crystal_size_min 0.068
_refine_diff_density_max 2.970
_refine_diff_density_min -3.770
_refine_ls_extinction_method none
_refine_ls_goodness_of_fit_ref 1.011
_refine_ls_hydrogen_treatment constr
_refine_ls_number_parameters 814
_refine_ls_number_reflns 14925
_refine_ls_number_restraints 1
_refine_ls_R_factor_gt 0.0651
_refine_ls_shift/su_max 0.000
_refine_ls_structure_factor_coef Fsqd
_refine_ls_weighting_details 'w = 1/[\s^2^(Fo^2^)+(0.0995P)^2^+0.0000P] where P=(Fo^2^+2Fc^2^)/3'
_refine_ls_weighting_scheme calc
_refine_ls_wR_factor_ref 0.1875
_reflns_number_gt 10520
_reflns_number_total 14925
_reflns_threshold_expression F^2^>2.0\s(F^2^)
_cod_data_source_file om300278k_si_002.cif
_cod_data_source_block '[Rh3(HgI)Cl2I(dpmppp)(XylNC)2]PF6(8c)'
_cod_original_formula_sum 'C62.50 H65 Cl9 F6 Hg I2 N2 P5 Rh3'
_cod_database_code 4078505

loop_
_symmetry_equiv_pos_site_id
_symmetry_equiv_pos_as_xyz
1 +X,+Y,+Z
2 -X,1/2+Y,1/2-Z
3 -X,-Y,-Z
4 +X,1/2-Y,1/2+Z

loop_
_atom_site_label
_atom_site_type_symbol
_atom_site_fract_x
_atom_site_fract_y
_atom_site_fract_z
_atom_site_U_iso_or_equiv
_atom_site_adp_type
_atom_site_occupancy
_atom_site_symmetry_multiplicity
_atom_site_calc_flag
_atom_site_refinement_flags
Hg1 Hg 0.21025(4) 0.143106(8) 0.32221(2) 0.02336(12) Uani 1.0 4 d .
I1 I 0.01802(9) 0.073582(19) 0.42872(4) 0.0459(2) Uani 1.0 4 d .
I2 I 0.44162(7) 0.171802(17) 0.29236(4) 0.03566(18) Uani 1.0 4 d .
Rh1 Rh 0.07359(8) 0.138137(17) 0.45138(4) 0.02182(17) Uani 1.0 4 d .
Rh2 Rh -0.03776(7) 0.160539(16) 0.28483(4) 0.01919(16) Uani 1.0 4 d .
Rh3 Rh 0.09078(8) 0.084748(17) 0.28903(4) 0.02352(17) Uani 1.0 4 d .
Cl1 Cl -0.1379(3) 0.15396(6) 0.40443(12) 0.0249(5) Uani 1.0 4 d .
Cl2 Cl -0.1207(3) 0.10603(5) 0.25434(12) 0.0238(5) Uani 1.0 4 d .
Cl3 Cl 0.0772(6) 0.10015(12) 0.6602(3) 0.0993(16) Uani 1.0 4 d .
Cl4 Cl -0.0086(7) 0.06405(18) 0.7857(4) 0.136(3) Uani 1.0 4 d .
Cl5 Cl 0.4231(7) 0.11390(12) 0.7166(3) 0.1094(19) Uani 1.0 4 d .
Cl6 Cl 0.7011(8) 0.11950(13) 0.7595(4) 0.148(3) Uani 1.0 4 d .
Cl7 Cl 0.3122(5) 0.05835(10) 0.9053(2) 0.0745(12) Uani 1.0 4 d .
Cl8 Cl 0.5936(5) 0.06908(13) 0.9162(3) 0.0922(14) Uani 1.0 4 d .
Cl9 Cl -0.0130(17) 0.0125(4) 0.5764(9) 0.301(7) Uiso 1.0 4 d .
P1 P 0.0973(3) 0.19213(5) 0.47861(12) 0.0210(5) Uani 1.0 4 d .
P2 P 0.0177(3) 0.21254(5) 0.31306(12) 0.0210(5) Uani 1.0 4 d .
P3 P 0.0212(3) 0.16396(5) 0.16611(12) 0.0205(5) Uani 1.0 4 d .
P4 P 0.1383(3) 0.08980(6) 0.16840(13) 0.0233(5) Uani 1.0 4 d .
P5 P 0.2494(3) 0.32314(7) 0.40628(15) 0.0347(7) Uani 1.0 4 d .
F1 F 0.1971(10) 0.35748(17) 0.4363(5) 0.071(3) Uani 1.0 4 d .
F2 F 0.1247(7) 0.30417(16) 0.4402(4) 0.0438(16) Uani 1.0 4 d .
F3 F 0.3251(8) 0.3181(3) 0.4832(4) 0.073(3) Uani 1.0 4 d .
F4 F 0.3759(8) 0.34139(17) 0.3734(4) 0.059(2) Uani 1.0 4 d .
F5 F 0.1713(9) 0.3277(2) 0.3299(4) 0.068(3) Uani 1.0 4 d .
F6 F 0.3056(8) 0.28850(17) 0.3772(5) 0.061(2) Uani 1.0 4 d .
N1 N 0.3439(8) 0.11597(19) 0.5082(4) 0.0258(17) Uani 1.0 4 d .
N2 N 0.3513(9) 0.0486(2) 0.3138(5) 0.0302(19) Uani 1.0 4 d .
C1 C 0.1172(10) 0.2191(3) 0.3993(5) 0.024(2) Uani 1.0 4 d .
C2 C 0.1223(10) 0.2344(2) 0.2479(5) 0.0232(19) Uani 1.0 4 d .
C3 C 0.0701(10) 0.2328(3) 0.1684(5) 0.025(2) Uani 1.0 4 d .
C4 C 0.1049(10) 0.2007(2) 0.1298(5) 0.025(2) Uani 1.0 4 d .
C5 C 0.1347(10) 0.1317(3) 0.1315(5) 0.025(2) Uani 1.0 4 d .
C6 C 0.2308(10) 0.2051(3) 0.5418(5) 0.024(2) Uani 1.0 4 d .
C7 C 0.3072(10) 0.2340(3) 0.5297(5) 0.027(2) Uani 1.0 4 d .
C8 C 0.3912(11) 0.2450(3) 0.5867(6) 0.035(3) Uani 1.0 4 d .
C9 C 0.3988(11) 0.2285(3) 0.6531(6) 0.038(3) Uani 1.0 4 d .
C10 C 0.3237(11) 0.2000(3) 0.6648(6) 0.033(3) Uani 1.0 4 d .
C11 C 0.2420(10) 0.1886(3) 0.6103(5) 0.029(2) Uani 1.0 4 d .
C12 C -0.0456(11) 0.2077(3) 0.5291(5) 0.028(2) Uani 1.0 4 d .
C13 C -0.1079(11) 0.2381(3) 0.5132(6) 0.034(3) Uani 1.0 4 d .
C14 C -0.2097(11) 0.2487(4) 0.5555(7) 0.044(3) Uani 1.0 4 d .
C15 C -0.2528(12) 0.2317(4) 0.6151(7) 0.048(4) Uani 1.0 4 d .
C16 C -0.1899(12) 0.2020(3) 0.6325(7) 0.045(3) Uani 1.0 4 d .
C17 C -0.0908(12) 0.1898(3) 0.5901(6) 0.039(3) Uani 1.0 4 d .
C18 C -0.1232(10) 0.2401(3) 0.3224(5) 0.0229(19) Uani 1.0 4 d .
C19 C -0.2517(11) 0.2282(3) 0.3296(6) 0.031(3) Uani 1.0 4 d .
C20 C -0.3582(11) 0.2490(3) 0.3418(6) 0.040(3) Uani 1.0 4 d .
C21 C -0.3380(13) 0.2830(3) 0.3454(7) 0.045(3) Uani 1.0 4 d .
C22 C -0.2113(13) 0.2958(3) 0.3366(6) 0.042(3) Uani 1.0 4 d .
C23 C -0.1054(12) 0.2744(3) 0.3268(6) 0.034(3) Uani 1.0 4 d .
C24 C -0.1278(11) 0.1615(3) 0.1084(6) 0.029(2) Uani 1.0 4 d .
C25 C -0.1214(11) 0.1523(3) 0.0328(5) 0.031(3) Uani 1.0 4 d .
C26 C -0.2383(13) 0.1500(3) -0.0086(6) 0.045(3) Uani 1.0 4 d .
C27 C -0.3600(13) 0.1576(3) 0.0231(6) 0.043(3) Uani 1.0 4 d .
C28 C -0.3654(11) 0.1667(3) 0.0973(6) 0.034(3) Uani 1.0 4 d .
C29 C -0.2531(10) 0.1682(3) 0.1392(6) 0.029(3) Uani 1.0 4 d .
C30 C 0.3009(10) 0.0748(3) 0.1416(5) 0.025(2) Uani 1.0 4 d .
C31 C 0.4110(11) 0.0933(3) 0.1560(6) 0.035(3) Uani 1.0 4 d .
C32 C 0.5380(14) 0.0806(4) 0.1450(7) 0.051(4) Uani 1.0 4 d .
C33 C 0.5523(13) 0.0480(4) 0.1151(7) 0.048(3) Uani 1.0 4 d .
C34 C 0.4400(14) 0.0295(3) 0.0996(7) 0.051(4) Uani 1.0 4 d .
C35 C 0.3170(12) 0.0430(3) 0.1126(6) 0.038(3) Uani 1.0 4 d .
C36 C 0.0248(10) 0.0644(3) 0.1125(6) 0.028(2) Uani 1.0 4 d .
C37 C -0.0334(12) 0.0386(3) 0.1456(6) 0.038(3) Uani 1.0 4 d .
C38 C -0.1153(13) 0.0163(3) 0.1056(7) 0.048(3) Uani 1.0 4 d .
C39 C -0.1336(13) 0.0231(4) 0.0272(8) 0.062(5) Uani 1.0 4 d .
C40 C -0.0724(12) 0.0496(3) -0.0042(7) 0.045(3) Uani 1.0 4 d .
C41 C 0.0109(12) 0.0701(3) 0.0372(6) 0.036(3) Uani 1.0 4 d .
C42 C 0.2405(11) 0.1258(3) 0.4888(5) 0.026(2) Uani 1.0 4 d .
C43 C 0.4653(11) 0.1028(3) 0.5279(5) 0.031(3) Uani 1.0 4 d .
C44 C 0.5724(11) 0.1247(3) 0.5322(5) 0.033(3) Uani 1.0 4 d .
C45 C 0.6977(12) 0.1108(3) 0.5505(6) 0.038(3) Uani 1.0 4 d .
C46 C 0.7084(13) 0.0771(4) 0.5618(7) 0.049(4) Uani 1.0 4 d .
C47 C 0.6009(13) 0.0566(3) 0.5583(6) 0.045(3) Uani 1.0 4 d .
C48 C 0.4770(12) 0.0684(3) 0.5397(6) 0.038(3) Uani 1.0 4 d .
C49 C 0.5583(11) 0.1606(3) 0.5169(6) 0.035(3) Uani 1.0 4 d .
C50 C 0.3580(13) 0.0465(3) 0.5318(7) 0.048(3) Uani 1.0 4 d .
C51 C 0.2477(11) 0.0631(3) 0.3077(6) 0.032(3) Uani 1.0 4 d .
C52 C 0.4663(11) 0.0302(3) 0.3096(5) 0.029(3) Uani 1.0 4 d .
C53 C 0.5889(11) 0.0454(3) 0.3260(5) 0.029(3) Uani 1.0 4 d .
C54 C 0.7000(11) 0.0267(3) 0.3176(6) 0.041(3) Uani 1.0 4 d .
C55 C 0.6954(13) -0.0056(3) 0.2909(8) 0.051(4) Uani 1.0 4 d .
C56 C 0.5720(14) -0.0203(3) 0.2754(7) 0.050(4) Uani 1.0 4 d .
C57 C 0.4542(12) -0.0029(3) 0.2849(6) 0.039(3) Uani 1.0 4 d .
C58 C 0.5903(12) 0.0812(3) 0.3517(6) 0.040(3) Uani 1.0 4 d .
C59 C 0.3272(16) -0.0187(3) 0.2663(8) 0.064(5) Uani 1.0 4 d .
C60 C 0.026(6) 0.1028(6) 0.7649(15) 0.40(4) Uani 1.0 4 d .
C61 C 0.5620(19) 0.1400(4) 0.7327(12) 0.088(6) Uani 1.0 4 d .
C62 C 0.4401(14) 0.0843(3) 0.9363(7) 0.054(4) Uani 1.0 4 d .
C63 C -0.143(7) -0.0136(18) 0.529(5) 0.25(4) Uiso 0.5000 4 d .
H1A H 0.2116 0.2181 0.3854 0.0285 Uiso 1.0 4 calc R
H1B H 0.0997 0.2420 0.4164 0.0285 Uiso 1.0 4 calc R
H2A H 0.1293 0.2580 0.2632 0.0278 Uiso 1.0 4 calc R
H2B H 0.2124 0.2247 0.2499 0.0278 Uiso 1.0 4 calc R
H3A H -0.0274 0.2352 0.1686 0.0300 Uiso 1.0 4 calc R
H3B H 0.1071 0.2516 0.1399 0.0300 Uiso 1.0 4 calc R
H4A H 0.2018 0.1973 0.1341 0.0303 Uiso 1.0 4 calc R
H4B H 0.0827 0.2029 0.0764 0.0303 Uiso 1.0 4 calc R
H5A H 0.1175 0.1298 0.0775 0.0297 Uiso 1.0 4 calc R
H5B H 0.2256 0.1407 0.1373 0.0297 Uiso 1.0 4 calc R
H7 H 0.3015 0.2456 0.4838 0.0323 Uiso 1.0 4 calc R
H8 H 0.4437 0.2643 0.5793 0.0423 Uiso 1.0 4 calc R
H9 H 0.4557 0.2366 0.6915 0.0461 Uiso 1.0 4 calc R
H10 H 0.3298 0.1886 0.7108 0.0400 Uiso 1.0 4 calc R
H11 H 0.1915 0.1690 0.6186 0.0346 Uiso 1.0 4 calc R
H13 H -0.0786 0.2512 0.4728 0.0413 Uiso 1.0 4 calc R
H14 H -0.2526 0.2689 0.5425 0.0527 Uiso 1.0 4 calc R
H15 H -0.3236 0.2398 0.6442 0.0574 Uiso 1.0 4 calc R
H16 H -0.2169 0.1899 0.6750 0.0541 Uiso 1.0 4 calc R
H17 H -0.0519 0.1690 0.6021 0.0473 Uiso 1.0 4 calc R
H19 H -0.2668 0.2050 0.3260 0.0367 Uiso 1.0 4 calc R
H20 H -0.4445 0.2401 0.3477 0.0485 Uiso 1.0 4 calc R
H21 H -0.4105 0.2975 0.3538 0.0538 Uiso 1.0 4 calc R
H22 H -0.1972 0.3191 0.3372 0.0500 Uiso 1.0 4 calc R
H23 H -0.0186 0.2833 0.3229 0.0403 Uiso 1.0 4 calc R
H25 H -0.0385 0.1477 0.0105 0.0373 Uiso 1.0 4 calc R
H26 H -0.2352 0.1433 -0.0591 0.0544 Uiso 1.0 4 calc R
H27 H -0.4389 0.1566 -0.0061 0.0519 Uiso 1.0 4 calc R
H28 H -0.4483 0.1719 0.1189 0.0404 Uiso 1.0 4 calc R
H29 H -0.2587 0.1739 0.1903 0.0353 Uiso 1.0 4 calc R
H31 H 0.4012 0.1153 0.1740 0.0425 Uiso 1.0 4 calc R
H32 H 0.6139 0.0935 0.1572 0.0615 Uiso 1.0 4 calc R
H33 H 0.6377 0.0391 0.1060 0.0575 Uiso 1.0 4 calc R
H34 H 0.4476 0.0077 0.0801 0.0611 Uiso 1.0 4 calc R
H35 H 0.2404 0.0301 0.1015 0.0453 Uiso 1.0 4 calc R
H37 H -0.0194 0.0352 0.1973 0.0461 Uiso 1.0 4 calc R
H38 H -0.1560 -0.0022 0.1289 0.0576 Uiso 1.0 4 calc R
H39 H -0.1884 0.0090 -0.0024 0.0738 Uiso 1.0 4 calc R
H40 H -0.0868 0.0541 -0.0554 0.0539 Uiso 1.0 4 calc R
H41 H 0.0573 0.0877 0.0140 0.0438 Uiso 1.0 4 calc R
H45 H 0.7736 0.1247 0.5550 0.0460 Uiso 1.0 4 calc R
H46 H 0.7931 0.0678 0.5723 0.0593 Uiso 1.0 4 calc R
H47 H 0.6119 0.0337 0.5688 0.0540 Uiso 1.0 4 calc R
H49A H 0.5236 0.1718 0.5609 0.0423 Uiso 1.0 4 calc R
H49B H 0.4970 0.1639 0.4749 0.0423 Uiso 1.0 4 calc R
H49C H 0.6451 0.1699 0.5047 0.0423 Uiso 1.0 4 calc R
H50A H 0.3022 0.0489 0.5756 0.0577 Uiso 1.0 4 calc R
H50B H 0.3865 0.0234 0.5272 0.0577 Uiso 1.0 4 calc R
H50C H 0.3075 0.0529 0.4872 0.0577 Uiso 1.0 4 calc R
H54 H 0.7836 0.0361 0.3304 0.0491 Uiso 1.0 4 calc R
H55 H 0.7750 -0.0176 0.2832 0.0614 Uiso 1.0 4 calc R
H56 H 0.5689 -0.0426 0.2580 0.0594 Uiso 1.0 4 calc R
H58A H 0.5603 0.0956 0.3110 0.0481 Uiso 1.0 4 calc R
H58B H 0.6806 0.0875 0.3667 0.0481 Uiso 1.0 4 calc R
H58C H 0.5310 0.0838 0.3940 0.0481 Uiso 1.0 4 calc R
H59A H 0.3402 -0.0426 0.2603 0.0766 Uiso 1.0 4 calc R
H59B H 0.2922 -0.0093 0.2198 0.0766 Uiso 1.0 4 calc R
H59C H 0.2642 -0.0147 0.3063 0.0766 Uiso 1.0 4 calc R
H60A H 0.0992 0.1114 0.7962 0.4764 Uiso 1.0 4 calc R
H60B H -0.0529 0.1172 0.7710 0.4764 Uiso 1.0 4 calc R
H61A H 0.5806 0.1525 0.6867 0.1060 Uiso 1.0 4 calc R
H61B H 0.5393 0.1563 0.7716 0.1060 Uiso 1.0 4 calc R
H62A H 0.4295 0.1064 0.9129 0.0654 Uiso 1.0 4 calc R
H62B H 0.4331 0.0872 0.9907 0.0654 Uiso 1.0 4 calc R

loop_
_atom_site_aniso_label
_atom_site_aniso_U_11
_atom_site_aniso_U_22
_atom_site_aniso_U_33
_atom_site_aniso_U_12
_atom_site_aniso_U_13
_atom_site_aniso_U_23
Hg1 0.0169(2) 0.0321(2) 0.0212(2) -0.00129(14) 0.00127(15) -0.00181(12)
I1 0.0445(5) 0.0525(5) 0.0405(5) -0.0045(4) 0.0013(4) -0.0014(3)
I2 0.0211(4) 0.0452(4) 0.0408(4) -0.0085(3) 0.0060(3) -0.0035(3)
Rh1 0.0186(4) 0.0279(4) 0.0190(4) -0.0013(3) 0.0024(3) -0.0012(3)
Rh2 0.0163(4) 0.0253(4) 0.0160(4) -0.0021(3) 0.0018(3) -0.0007(3)
Rh3 0.0185(4) 0.0296(4) 0.0224(4) -0.0022(3) 0.0022(3) 0.0007(3)
Cl1 0.0186(12) 0.0366(12) 0.0194(11) -0.0044(10) 0.0029(9) -0.0005(8)
Cl2 0.0196(12) 0.0276(11) 0.0243(11) -0.0027(9) 0.0008(10) -0.0006(8)
Cl3 0.125(5) 0.091(3) 0.082(3) -0.014(3) 0.016(3) -0.001(3)
Cl4 0.110(5) 0.165(6) 0.134(5) -0.037(5) -0.009(4) 0.058(5)
Cl5 0.166(6) 0.080(3) 0.083(4) -0.022(4) 0.018(4) -0.018(3)
Cl6 0.201(8) 0.081(4) 0.161(6) 0.016(4) -0.072(6) -0.005(4)
Cl7 0.073(3) 0.081(3) 0.068(3) -0.033(3) -0.004(2) -0.0071(18)
Cl8 0.066(3) 0.113(4) 0.099(4) -0.002(3) 0.017(3) -0.028(3)
P1 0.0172(13) 0.0282(11) 0.0175(11) -0.0019(9) 0.0011(10) -0.0019(8)
P2 0.0182(13) 0.0264(11) 0.0183(11) -0.0013(9) 0.0004(10) -0.0005(8)
P3 0.0164(13) 0.0272(11) 0.0180(11) -0.0023(9) 0.0019(10) -0.0009(8)
P4 0.0196(13) 0.0275(12) 0.0228(12) -0.0008(10) 0.0011(10) -0.0026(9)
P5 0.0326(17) 0.0432(15) 0.0285(14) -0.0089(13) 0.0049(13) -0.0017(11)
F1 0.081(7) 0.048(5) 0.085(6) -0.008(4) 0.043(5) -0.018(4)
F2 0.042(5) 0.055(4) 0.035(4) -0.014(3) 0.006(3) -0.001(3)
F3 0.054(6) 0.118(7) 0.048(5) -0.024(5) -0.023(4) 0.012(5)
F4 0.060(6) 0.053(5) 0.066(5) -0.018(4) 0.027(4) -0.008(4)
F5 0.069(6) 0.096(6) 0.038(4) -0.005(5) -0.007(4) 0.018(4)
F6 0.060(6) 0.047(4) 0.076(6) 0.002(4) 0.025(5) -0.006(4)
N1 0.020(5) 0.037(5) 0.020(4) 0.003(4) 0.003(4) 0.000(3)
N2 0.019(5) 0.042(5) 0.029(5) 0.000(4) -0.003(4) 0.006(4)
C1 0.015(5) 0.034(5) 0.021(5) -0.002(4) -0.005(4) 0.000(4)
C2 0.022(6) 0.028(5) 0.019(5) -0.006(4) 0.004(4) 0.002(4)
C3 0.017(5) 0.034(5) 0.024(5) -0.005(4) 0.006(4) 0.003(4)
C4 0.025(6) 0.034(5) 0.017(5) -0.005(4) 0.008(4) 0.004(4)
C5 0.016(5) 0.034(5) 0.025(5) -0.004(4) 0.001(4) -0.006(4)
C6 0.017(5) 0.037(5) 0.019(5) 0.005(4) 0.006(4) -0.005(4)
C7 0.023(6) 0.034(5) 0.025(5) 0.001(4) 0.002(5) -0.003(4)
C8 0.018(6) 0.050(6) 0.038(6) -0.007(5) -0.001(5) -0.001(5)
C9 0.016(6) 0.067(8) 0.032(6) 0.003(5) -0.005(5) -0.015(5)
C10 0.028(6) 0.049(6) 0.023(5) 0.011(5) -0.002(5) 0.000(4)
C11 0.018(6) 0.044(6) 0.024(5) -0.004(5) -0.000(4) -0.000(4)
C12 0.026(6) 0.033(5) 0.024(5) -0.006(4) -0.005(5) -0.007(4)
C13 0.034(7) 0.041(6) 0.028(6) 0.005(5) -0.010(5) -0.008(4)
C14 0.018(6) 0.074(8) 0.039(7) 0.010(6) -0.006(6) -0.023(6)
C15 0.016(6) 0.083(9) 0.045(7) -0.005(6) 0.004(6) -0.028(7)
C16 0.029(7) 0.065(8) 0.041(7) -0.019(6) 0.013(6) -0.017(6)
C17 0.036(7) 0.057(7) 0.026(6) -0.021(6) 0.009(5) -0.007(5)
C18 0.014(5) 0.038(5) 0.017(5) 0.001(4) 0.003(4) -0.001(4)
C19 0.025(6) 0.036(5) 0.031(6) -0.006(5) -0.002(5) -0.002(4)
C20 0.019(6) 0.053(7) 0.049(7) 0.004(5) -0.006(5) -0.014(5)
C21 0.047(8) 0.039(6) 0.049(7) 0.012(6) 0.002(6) -0.009(5)
C22 0.051(8) 0.028(5) 0.046(7) 0.006(5) 0.006(6) -0.010(5)
C23 0.033(7) 0.033(5) 0.034(6) -0.001(5) 0.006(5) 0.001(4)
C24 0.024(6) 0.029(5) 0.032(6) -0.001(4) 0.001(5) 0.001(4)
C25 0.023(6) 0.049(6) 0.021(5) 0.003(5) -0.000(5) 0.007(4)
C26 0.052(9) 0.064(7) 0.020(6) 0.005(7) -0.022(6) -0.003(5)
C27 0.038(8) 0.054(7) 0.037(7) -0.008(6) -0.016(6) 0.009(5)
C28 0.018(6) 0.043(6) 0.040(6) 0.001(5) -0.002(5) 0.008(5)
C29 0.024(6) 0.041(6) 0.023(5) -0.002(5) 0.004(5) 0.007(4)
C30 0.022(6) 0.035(5) 0.018(5) 0.005(4) 0.002(4) 0.000(4)
C31 0.031(7) 0.043(6) 0.032(6) 0.001(5) 0.010(5) 0.002(5)
C32 0.040(8) 0.066(8) 0.048(8) 0.011(7) -0.004(6) 0.005(6)
C33 0.030(7) 0.073(9) 0.041(7) 0.026(7) 0.013(6) 0.001(6)
C34 0.047(9) 0.052(7) 0.054(8) 0.019(7) 0.006(7) -0.003(6)
C35 0.042(8) 0.040(6) 0.031(6) -0.000(5) -0.005(6) -0.002(4)
C36 0.021(6) 0.031(5) 0.032(6) 0.004(4) -0.003(5) -0.010(4)
C37 0.038(7) 0.047(6) 0.031(6) -0.002(5) 0.004(5) -0.010(5)
C38 0.037(8) 0.045(7) 0.061(8) -0.006(6) -0.004(7) -0.019(6)
C39 0.033(8) 0.072(9) 0.078(10) 0.007(7) -0.019(7) -0.052(8)
C40 0.038(8) 0.054(7) 0.042(7) -0.002(6) -0.008(6) -0.008(5)
C41 0.036(7) 0.044(6) 0.029(6) 0.009(5) 0.002(5) -0.011(4)
C42 0.028(6) 0.033(5) 0.018(5) -0.009(4) 0.003(5) -0.003(4)
C43 0.027(6) 0.050(6) 0.016(5) 0.013(5) -0.002(5) 0.001(4)
C44 0.031(7) 0.050(6) 0.016(5) 0.002(5) -0.003(5) 0.001(4)
C45 0.027(7) 0.051(7) 0.037(6) 0.006(5) -0.005(5) 0.009(5)
C46 0.032(8) 0.075(9) 0.042(7) 0.020(7) 0.002(6) 0.008(6)
C47 0.047(8) 0.060(8) 0.028(6) 0.021(7) 0.003(6) 0.007(5)
C48 0.035(7) 0.050(7) 0.028(6) 0.009(6) 0.010(5) 0.004(5)
C49 0.025(6) 0.044(6) 0.037(6) 0.006(5) -0.003(5) 0.003(5)
C50 0.040(8) 0.053(7) 0.052(8) 0.002(6) -0.012(6) 0.008(6)
C51 0.035(7) 0.035(5) 0.027(5) -0.010(5) -0.000(5) 0.007(4)
C52 0.025(6) 0.041(6) 0.022(5) 0.012(5) 0.010(5) 0.008(4)
C53 0.023(6) 0.042(6) 0.022(5) -0.002(5) -0.001(5) 0.009(4)
C54 0.017(6) 0.069(8) 0.037(6) 0.004(6) 0.000(5) 0.005(5)
C55 0.038(8) 0.049(7) 0.067(9) 0.019(6) 0.016(7) 0.004(6)
C56 0.064(10) 0.039(6) 0.045(7) 0.022(6) 0.003(7) 0.001(5)
C57 0.043(8) 0.042(6) 0.031(6) 0.002(6) -0.000(6) 0.009(5)
C58 0.029(7) 0.055(7) 0.036(6) -0.006(5) -0.001(5) -0.007(5)
C59 0.098(13) 0.034(6) 0.058(8) -0.015(7) -0.028(9) 0.010(6)
C60 0.97(12) 0.068(15) 0.14(3) -0.08(4) -0.30(5) 0.015(14)
C61 0.080(14) 0.065(11) 0.120(16) 0.007(9) 0.027(12) -0.008(9)
C62 0.073(11) 0.042(7) 0.047(8) 0.001(7) -0.014(7) -0.009(5)

loop_
_atom_type_symbol
_atom_type_description
_atom_type_scat_dispersion_real
_atom_type_scat_dispersion_imag
_atom_type_scat_source
C C 0.0033 0.0016
;
International Tables for Crystallography
(1992, Vol. C, Tables 4.2.6.8 and 6.1.1.4)
;
H H 0.0000 0.0000
;
International Tables for Crystallography
(1992, Vol. C, Table 6.1.1.4)
;
N N 0.0061 0.0033
;
International Tables for Crystallography
(1992, Vol. C, Tables 4.2.6.8 and 6.1.1.4)
;
Rh Rh -1.1178 0.9187
;
International Tables for Crystallography
(1992, Vol. C, Tables 4.2.6.8 and 6.1.1.4)
;
Hg Hg -2.3894 9.2266
;
International Tables for Crystallography
(1992, Vol. C, Tables 4.2.6.8 and 6.1.1.4)
;
Cl Cl 0.1484 0.1585
;
International Tables for Crystallography
(1992, Vol. C, Tables 4.2.6.8 and 6.1.1.4)
;
P P 0.1023 0.0942
;
International Tables for Crystallography
(1992, Vol. C, Tables 4.2.6.8 and 6.1.1.4)
;
I I -0.4742 1.8119
;
International Tables for Crystallography
(1992, Vol. C, Tables 4.2.6.8 and 6.1.1.4)
;
F F 0.0171 0.0103
;
International Tables for Crystallography
(1992, Vol. C, Tables 4.2.6.8 and 6.1.1.4)
;

loop_
_geom_angle_atom_site_label_1
_geom_angle_atom_site_label_2
_geom_angle_atom_site_label_3
_geom_angle
_geom_angle_publ_flag
I2 Hg1 Rh1 131.09(3) yes
I2 Hg1 Rh2 130.84(5) yes
I2 Hg1 Rh3 136.17(3) yes
Rh1 Hg1 Rh2 75.67(5) yes
Rh1 Hg1 Rh3 84.01(4) yes
Rh2 Hg1 Rh3 76.10(4) yes
Rh1 I1 Rh3 85.44(4) yes
Hg1 Rh1 I1 92.77(4) yes
Hg1 Rh1 Cl1 97.97(8) yes
Hg1 Rh1 P1 93.52(7) yes
Hg1 Rh1 C42 82.2(3) yes
I1 Rh1 Cl1 91.19(7) yes
I1 Rh1 P1 172.97(8) yes
I1 Rh1 C42 89.0(3) yes
Cl1 Rh1 P1 84.86(9) yes
Cl1 Rh1 C42 179.7(3) yes
P1 Rh1 C42 94.9(3) yes
Hg1 Rh2 Cl1 98.50(7) yes
Hg1 Rh2 Cl2 98.00(7) yes
Hg1 Rh2 P2 87.57(7) yes
Hg1 Rh2 P3 89.87(8) yes
Cl1 Rh2 Cl2 87.41(9) yes
Cl1 Rh2 P2 90.38(9) yes
Cl1 Rh2 P3 170.12(9) yes
Cl2 Rh2 P2 174.26(9) yes
Cl2 Rh2 P3 86.22(8) yes
P2 Rh2 P3 95.24(9) yes
Hg1 Rh3 I1 93.76(4) yes
Hg1 Rh3 Cl2 98.10(7) yes
Hg1 Rh3 P4 92.01(7) yes
Hg1 Rh3 C51 89.5(4) yes
I1 Rh3 Cl2 92.99(7) yes
I1 Rh3 P4 174.13(8) yes
I1 Rh3 C51 89.6(3) yes
Cl2 Rh3 P4 85.09(9) yes
Cl2 Rh3 C51 171.8(3) yes
P4 Rh3 C51 91.5(3) yes
Rh1 Cl1 Rh2 87.85(9) yes
Rh2 Cl2 Rh3 87.74(9) yes
Rh1 P1 C1 115.0(3) yes
Rh1 P1 C6 119.3(3) yes
Rh1 P1 C12 111.0(3) yes
C1 P1 C6 103.4(5) yes
C1 P1 C12 106.5(5) yes
C6 P1 C12 100.0(5) yes
Rh2 P2 C1 117.1(3) yes
Rh2 P2 C2 117.1(3) yes
Rh2 P2 C18 113.7(3) yes
C1 P2 C2 99.2(4) yes
C1 P2 C18 104.6(4) yes
C2 P2 C18 103.0(5) yes
Rh2 P3 C4 121.5(3) yes
Rh2 P3 C5 117.0(3) yes
Rh2 P3 C24 108.4(4) yes
C4 P3 C5 99.1(5) yes
C4 P3 C24 102.9(5) yes
C5 P3 C24 106.3(5) yes
Rh3 P4 C5 115.8(3) yes
Rh3 P4 C30 115.5(3) yes
Rh3 P4 C36 110.0(4) yes
C5 P4 C30 103.1(5) yes
C5 P4 C36 108.0(5) yes
C30 P4 C36 103.3(5) yes
F1 P5 F2 91.2(5) yes
F1 P5 F3 88.5(5) yes
F1 P5 F4 89.7(5) yes
F1 P5 F5 91.7(5) yes
F1 P5 F6 178.5(5) yes
F2 P5 F3 88.8(4) yes
F2 P5 F4 178.6(4) yes
F2 P5 F5 90.0(4) yes
F2 P5 F6 89.5(4) yes
F3 P5 F4 90.2(5) yes
F3 P5 F5 178.8(5) yes
F3 P5 F6 90.3(5) yes
F4 P5 F5 91.0(5) yes
F4 P5 F6 89.5(4) yes
F5 P5 F6 89.5(5) yes
C42 N1 C43 176.4(9) yes
C51 N2 C52 171.0(10) yes
P1 C1 P2 120.8(5) yes
P2 C2 C3 112.9(7) yes
C2 C3 C4 113.0(8) yes
P3 C4 C3 114.7(7) yes
P3 C5 P4 122.8(6) yes
P1 C6 C7 122.6(7) yes
P1 C6 C11 117.4(7) yes
C7 C6 C11 119.2(9) yes
C6 C7 C8 118.5(9) yes
C7 C8 C9 120.9(10) yes
C8 C9 C10 120.5(10) yes
C9 C10 C11 119.9(10) yes
C6 C11 C10 121.1(10) yes
P1 C12 C13 123.5(8) yes
P1 C12 C17 118.9(8) yes
C13 C12 C17 117.5(10) yes
C12 C13 C14 120.0(10) yes
C13 C14 C15 122.8(12) yes
C14 C15 C16 117.7(11) yes
C15 C16 C17 121.5(11) yes
C12 C17 C16 120.4(11) yes
P2 C18 C19 122.1(7) yes
P2 C18 C23 120.7(8) yes
C19 C18 C23 117.1(9) yes
C18 C19 C20 122.3(10) yes
C19 C20 C21 119.4(11) yes
C20 C21 C22 119.6(11) yes
C21 C22 C23 119.8(10) yes
C18 C23 C22 121.6(10) yes
P3 C24 C25 121.1(8) yes
P3 C24 C29 120.2(8) yes
C25 C24 C29 118.7(10) yes
C24 C25 C26 119.0(10) yes
C25 C26 C27 120.8(10) yes
C26 C27 C28 119.8(11) yes
C27 C28 C29 120.4(10) yes
C24 C29 C28 121.3(9) yes
P4 C30 C31 120.3(8) yes
P4 C30 C35 120.9(8) yes
C31 C30 C35 118.5(10) yes
C30 C31 C32 121.5(11) yes
C31 C32 C33 119.1(12) yes
C32 C33 C34 119.0(12) yes
C33 C34 C35 119.6(12) yes
C30 C35 C34 122.3(11) yes
P4 C36 C37 117.8(8) yes
P4 C36 C41 120.2(8) yes
C37 C36 C41 121.7(10) yes
C36 C37 C38 121.8(10) yes
C37 C38 C39 116.2(11) yes
C38 C39 C40 120.0(12) yes
C39 C40 C41 121.4(11) yes
C36 C41 C40 118.8(10) yes
Rh1 C42 N1 174.5(8) yes
N1 C43 C44 117.1(9) yes
N1 C43 C48 119.5(10) yes
C44 C43 C48 123.4(10) yes
C43 C44 C45 116.8(10) yes
C43 C44 C49 122.4(10) yes
C45 C44 C49 120.8(10) yes
C44 C45 C46 119.4(11) yes
C45 C46 C47 121.9(12) yes
C46 C47 C48 121.5(12) yes
C43 C48 C47 116.9(11) yes
C43 C48 C50 120.0(10) yes
C47 C48 C50 123.2(11) yes
Rh3 C51 N2 174.7(9) yes
N2 C52 C53 119.6(9) yes
N2 C52 C57 117.0(10) yes
C53 C52 C57 123.3(10) yes
C52 C53 C54 117.3(10) yes
C52 C53 C58 118.9(9) yes
C54 C53 C58 123.8(10) yes
C53 C54 C55 122.3(11) yes
C54 C55 C56 119.4(12) yes
C55 C56 C57 121.3(11) yes
C52 C57 C56 116.3(11) yes
C52 C57 C59 123.6(11) yes
C56 C57 C59 120.0(10) yes
Cl3 C60 Cl4 103.0(13) yes
Cl5 C61 Cl6 114.1(10) yes
Cl7 C62 Cl8 112.7(7) yes
P1 C1 H1A 107.132 no
P1 C1 H1B 107.133 no
P2 C1 H1A 107.130 no
P2 C1 H1B 107.134 no
H1A C1 H1B 106.812 no
P2 C2 H2A 109.005 no
P2 C2 H2B 108.996 no
C3 C2 H2A 109.010 no
C3 C2 H2B 109.002 no
H2A C2 H2B 107.798 no
C2 C3 H3A 108.993 no
C2 C3 H3B 108.997 no
C4 C3 H3A 108.998 no
C4 C3 H3B 108.990 no
H3A C3 H3B 107.766 no
P3 C4 H4A 108.601 no
P3 C4 H4B 108.595 no
C3 C4 H4A 108.595 no
C3 C4 H4B 108.606 no
H4A C4 H4B 107.557 no
P3 C5 H5A 106.629 no
P3 C5 H5B 106.628 no
P4 C5 H5A 106.655 no
P4 C5 H5B 106.651 no
H5A C5 H5B 106.568 no
C6 C7 H7 120.755 no
C8 C7 H7 120.770 no
C7 C8 H8 119.530 no
C9 C8 H8 119.545 no
C8 C9 H9 119.763 no
C10 C9 H9 119.778 no
C9 C10 H10 120.033 no
C11 C10 H10 120.053 no
C6 C11 H11 119.475 no
C10 C11 H11 119.463 no
C12 C13 H13 119.986 no
C14 C13 H13 119.967 no
C13 C14 H14 118.599 no
C15 C14 H14 118.616 no
C14 C15 H15 121.131 no
C16 C15 H15 121.154 no
C15 C16 H16 119.251 no
C17 C16 H16 119.244 no
C12 C17 H17 119.788 no
C16 C17 H17 119.794 no
C18 C19 H19 118.828 no
C20 C19 H19 118.830 no
C19 C20 H20 120.268 no
C21 C20 H20 120.286 no
C20 C21 H21 120.179 no
C22 C21 H21 120.186 no
C21 C22 H22 120.089 no
C23 C22 H22 120.087 no
C18 C23 H23 119.178 no
C22 C23 H23 119.199 no
C24 C25 H25 120.508 no
C26 C25 H25 120.503 no
C25 C26 H26 119.583 no
C27 C26 H26 119.575 no
C26 C27 H27 120.104 no
C28 C27 H27 120.114 no
C27 C28 H28 119.825 no
C29 C28 H28 119.812 no
C24 C29 H29 119.353 no
C28 C29 H29 119.359 no
C30 C31 H31 119.250 no
C32 C31 H31 119.249 no
C31 C32 H32 120.453 no
C33 C32 H32 120.422 no
C32 C33 H33 120.477 no
C34 C33 H33 120.502 no
C33 C34 H34 120.215 no
C35 C34 H34 120.218 no
C30 C35 H35 118.849 no
C34 C35 H35 118.861 no
C36 C37 H37 119.116 no
C38 C37 H37 119.090 no
C37 C38 H38 121.891 no
C39 C38 H38 121.888 no
C38 C39 H39 119.993 no
C40 C39 H39 119.982 no
C39 C40 H40 119.323 no
C41 C40 H40 119.310 no
C36 C41 H41 120.622 no
C40 C41 H41 120.609 no
C44 C45 H45 120.289 no
C46 C45 H45 120.286 no
C45 C46 H46 119.045 no
C47 C46 H46 119.018 no
C46 C47 H47 119.243 no
C48 C47 H47 119.237 no
C44 C49 H49A 109.483 no
C44 C49 H49B 109.475 no
C44 C49 H49C 109.470 no
H49A C49 H49B 109.465 no
H49A C49 H49C 109.473 no
H49B C49 H49C 109.463 no
C48 C50 H50A 109.453 no
C48 C50 H50B 109.476 no
C48 C50 H50C 109.463 no
H50A C50 H50B 109.490 no
H50A C50 H50C 109.461 no
H50B C50 H50C 109.484 no
C53 C54 H54 118.871 no
C55 C54 H54 118.871 no
C54 C55 H55 120.303 no
C56 C55 H55 120.301 no
C55 C56 H56 119.340 no
C57 C56 H56 119.340 no
C53 C58 H58A 109.478 no
C53 C58 H58B 109.474 no
C53 C58 H58C 109.465 no
H58A C58 H58B 109.466 no
H58A C58 H58C 109.472 no
H58B C58 H58C 109.472 no
C57 C59 H59A 109.473 no
C57 C59 H59B 109.461 no
C57 C59 H59C 109.469 no
H59A C59 H59B 109.477 no
H59A C59 H59C 109.487 no
H59B C59 H59C 109.460 no
Cl3 C60 H60A 111.157 no
Cl3 C60 H60B 111.158 no
Cl4 C60 H60A 111.160 no
Cl4 C60 H60B 111.159 no
H60A C60 H60B 109.114 no
Cl5 C61 H61A 108.718 no
Cl5 C61 H61B 108.724 no
Cl6 C61 H61A 108.719 no
Cl6 C61 H61B 108.735 no
H61A C61 H61B 107.657 no
Cl7 C62 H62A 109.059 no
Cl7 C62 H62B 109.053 no
Cl8 C62 H62A 109.059 no
Cl8 C62 H62B 109.061 no
H62A C62 H62B 107.827 no

loop_
_geom_bond_atom_site_label_1
_geom_bond_atom_site_label_2
_geom_bond_distance
_geom_bond_publ_flag
Hg1 I2 2.6666(16) yes
Hg1 Rh1 2.7252(17) yes
Hg1 Rh2 2.6785(18) yes
Hg1 Rh3 2.7064(16) yes
I1 Rh1 2.691(2) yes
I1 Rh3 2.6664(19) yes
Rh1 Cl1 2.374(3) yes
Rh1 P1 2.243(3) yes
Rh1 C42 1.874(10) yes
Rh2 Cl1 2.404(3) yes
Rh2 Cl2 2.412(3) yes
Rh2 P2 2.226(3) yes
Rh2 P3 2.230(3) yes
Rh3 Cl2 2.377(3) yes
Rh3 P4 2.239(3) yes
Rh3 C51 1.836(11) yes
Cl3 C60 1.96(3) yes
Cl4 C60 1.64(3) yes
Cl5 C61 1.774(19) yes
Cl6 C61 1.69(2) yes
Cl7 C62 1.748(14) yes
Cl8 C62 1.710(15) yes
Cl9 C63 1.88(8) yes
P1 C1 1.806(9) yes
P1 C6 1.830(10) yes
P1 C12 1.825(11) yes
P2 C1 1.858(9) yes
P2 C2 1.816(9) yes
P2 C18 1.815(10) yes
P3 C4 1.830(10) yes
P3 C5 1.845(10) yes
P3 C24 1.821(11) yes
P4 C5 1.816(10) yes
P4 C30 1.820(10) yes
P4 C36 1.828(10) yes
P5 F1 1.578(8) yes
P5 F2 1.600(8) yes
P5 F3 1.586(8) yes
P5 F4 1.594(9) yes
P5 F5 1.587(8) yes
P5 F6 1.598(8) yes
N1 C42 1.166(13) yes
N1 C43 1.378(14) yes
N2 C51 1.202(14) yes
N2 C52 1.379(14) yes
C2 C3 1.521(12) yes
C3 C4 1.510(13) yes
C6 C7 1.414(13) yes
C6 C11 1.406(13) yes
C7 C8 1.396(14) yes
C8 C9 1.370(15) yes
C9 C10 1.395(16) yes
C10 C11 1.353(14) yes
C12 C13 1.404(14) yes
C12 C17 1.394(14) yes
C13 C14 1.355(16) yes
C14 C15 1.348(17) yes
C15 C16 1.390(18) yes
C16 C17 1.357(17) yes
C18 C19 1.390(14) yes
C18 C23 1.394(13) yes
C19 C20 1.382(15) yes
C20 C21 1.387(16) yes
C21 C22 1.390(18) yes
C22 C23 1.386(16) yes
C24 C25 1.413(14) yes
C24 C29 1.413(15) yes
C25 C26 1.391(16) yes
C26 C27 1.394(18) yes
C27 C28 1.388(16) yes
C28 C29 1.356(15) yes
C30 C31 1.360(15) yes
C30 C35 1.395(14) yes
C31 C32 1.396(18) yes
C32 C33 1.430(18) yes
C33 C34 1.381(19) yes
C34 C35 1.377(18) yes
C36 C37 1.337(15) yes
C36 C41 1.382(14) yes
C37 C38 1.415(16) yes
C38 C39 1.449(19) yes
C39 C40 1.360(19) yes
C40 C41 1.390(16) yes
C43 C44 1.398(15) yes
C43 C48 1.407(15) yes
C44 C45 1.418(16) yes
C44 C49 1.479(15) yes
C45 C46 1.379(18) yes
C46 C47 1.364(19) yes
C47 C48 1.375(18) yes
C48 C50 1.495(17) yes
C52 C53 1.408(15) yes
C52 C57 1.415(15) yes
C53 C54 1.362(16) yes
C53 C58 1.515(15) yes
C54 C55 1.387(18) yes
C55 C56 1.406(19) yes
C56 C57 1.392(18) yes
C57 C59 1.466(19) yes
C1 H1A 0.990 no
C1 H1B 0.990 no
C2 H2A 0.990 no
C2 H2B 0.990 no
C3 H3A 0.990 no
C3 H3B 0.990 no
C4 H4A 0.990 no
C4 H4B 0.990 no
C5 H5A 0.990 no
C5 H5B 0.990 no
C7 H7 0.950 no
C8 H8 0.950 no
C9 H9 0.950 no
C10 H10 0.950 no
C11 H11 0.950 no
C13 H13 0.950 no
C14 H14 0.950 no
C15 H15 0.950 no
C16 H16 0.950 no
C17 H17 0.950 no
C19 H19 0.950 no
C20 H20 0.950 no
C21 H21 0.950 no
C22 H22 0.950 no
C23 H23 0.950 no
C25 H25 0.950 no
C26 H26 0.950 no
C27 H27 0.950 no
C28 H28 0.950 no
C29 H29 0.950 no
C31 H31 0.950 no
C32 H32 0.950 no
C33 H33 0.950 no
C34 H34 0.950 no
C35 H35 0.950 no
C37 H37 0.950 no
C38 H38 0.950 no
C39 H39 0.950 no
C40 H40 0.950 no
C41 H41 0.950 no
C45 H45 0.950 no
C46 H46 0.950 no
C47 H47 0.950 no
C49 H49A 0.980 no
C49 H49B 0.980 no
C49 H49C 0.980 no
C50 H50A 0.980 no
C50 H50B 0.980 no
C50 H50C 0.980 no
C54 H54 0.950 no
C55 H55 0.950 no
C56 H56 0.950 no
C58 H58A 0.980 no
C58 H58B 0.980 no
C58 H58C 0.980 no
C59 H59A 0.980 no
C59 H59B 0.980 no
C59 H59C 0.980 no
C60 H60A 0.990 no
C60 H60B 0.990 no
C61 H61A 0.990 no
C61 H61B 0.990 no
C62 H62A 0.990 no
C62 H62B 0.990 no

loop_
_geom_contact_atom_site_label_1
_geom_contact_atom_site_label_2
_geom_contact_distance
_geom_contact_publ_flag
_geom_contact_site_symmetry_2
Hg1 C1 3.494(9) no .
Hg1 C5 3.538(9) no .
Rh2 C19 3.577(10) no .
Rh2 C29 3.400(10) no .
Rh3 C37 3.408(11) no .
Cl1 C12 3.247(10) no .
Cl1 C19 3.472(11) no .
Cl2 C5 3.570(10) no .
Cl2 C24 3.449(10) no .
Cl2 C29 3.506(10) no .
Cl2 C36 3.402(10) no .
Cl2 C37 3.468(11) no .
P2 C4 3.457(10) no .
P3 C2 3.352(9) no .
N1 C49 2.818(14) no .
N1 C50 2.834(14) no .
N2 C30 3.308(12) no .
N2 C31 3.421(13) no .
N2 C58 2.824(15) no .
N2 C59 2.853(15) no .
C1 C7 3.072(13) no .
C1 C13 3.171(14) no .
C1 C23 3.414(14) no .
C2 C23 3.158(14) no .
C3 C18 3.422(13) no .
C4 C25 3.463(14) no .
C5 C25 3.228(14) no .
C5 C31 3.217(15) no .
C5 C41 3.250(14) no .
C6 C9 2.775(14) no .
C6 C17 3.426(15) no .
C6 C42 3.338(13) no .
C7 C10 2.795(14) no .
C8 C11 2.765(15) no .
C11 C12 3.326(14) no .
C11 C17 3.375(16) no .
C11 C42 3.344(14) no .
C12 C15 2.790(16) no .
C13 C16 2.730(16) no .
C13 C18 3.437(13) no .
C14 C17 2.727(17) no .
C18 C21 2.808(16) no .
C19 C22 2.754(15) no .
C20 C23 2.765(16) no .
C24 C27 2.791(16) no .
C25 C28 2.797(15) no .
C25 C41 3.571(15) no .
C26 C29 2.766(15) no .
C30 C33 2.804(16) no .
C30 C41 3.466(15) no .
C30 C51 3.080(13) no .
C31 C34 2.779(17) no .
C31 C51 3.429(15) no .
C32 C35 2.754(18) no .
C32 C53 3.585(16) no .
C34 C57 3.584(16) no .
C35 C36 3.074(16) no .
C35 C37 3.598(17) no .
C35 C41 3.535(16) no .
C36 C39 2.764(17) no .
C37 C40 2.756(16) no .
C38 C41 2.809(16) no .
C42 C44 3.431(15) no .
C42 C48 3.441(15) no .
C42 C49 3.533(15) no .
C42 C50 3.491(15) no .
C43 C46 2.726(17) no .
C43 C58 3.536(15) no .
C44 C47 2.799(17) no .
C45 C48 2.813(16) no .
C51 C53 3.529(16) no .
C51 C57 3.409(16) no .
C51 C59 3.476(16) no .
C52 C55 2.751(17) no .
C53 C56 2.806(15) no .
C54 C57 2.810(17) no .
I1 Cl9 3.470(16) no 3_556
I1 C63 2.83(8) no 3_556
Cl1 C45 3.577(12) no 1_455
Cl2 C58 3.564(12) no 1_455
Cl5 F4 3.388(9) no 4_555
Cl5 C43 3.457(11) no .
Cl6 C60 3.34(6) no 1_655
Cl9 I1 3.470(16) no 3_556
Cl9 Cl9 2.94(2) no 3_556
Cl9 C63 2.48(8) no 3_556
F1 C62 3.393(16) no 4_554
F2 C1 3.508(12) no .
F2 C4 3.428(11) no 4_555
F2 C23 3.301(13) no .
F2 C25 3.482(13) no 4_555
F3 C4 3.553(13) no 4_555
F3 C7 3.497(13) no .
F3 C8 3.544(14) no .
F3 C27 3.395(15) no 4_655
F4 Cl5 3.388(9) no 4_554
F4 C61 3.26(2) no 4_554
F4 C62 3.263(14) no 4_554
F5 C10 3.544(13) no 4_554
F5 C23 3.524(14) no .
F5 C60 3.37(4) no 4_554
F6 C1 3.410(12) no .
F6 C7 3.516(12) no .
C1 F2 3.508(12) no .
C1 F6 3.410(12) no .
C3 C13 3.507(14) no 4_554
C3 C14 3.541(15) no 4_554
C4 F2 3.428(11) no 4_554
C4 F3 3.553(13) no 4_554
C7 F3 3.497(13) no .
C7 F6 3.516(12) no .
C8 F3 3.544(14) no .
C9 C15 3.594(16) no 1_655
C10 F5 3.544(13) no 4_555
C13 C3 3.507(14) no 4_555
C14 C3 3.541(15) no 4_555
C15 C9 3.594(16) no 1_455
C22 C26 3.554(16) no 4_555
C23 F2 3.301(13) no .
C23 F5 3.524(14) no .
C25 F2 3.482(13) no 4_554
C26 C22 3.554(16) no 4_554
C27 F3 3.395(15) no 4_454
C33 C38 3.597(18) no 1_655
C38 C33 3.597(18) no 1_455
C39 C39 3.428(19) no 3_555
C43 Cl5 3.457(11) no .
C45 Cl1 3.577(12) no 1_655
C47 C59 3.575(17) no 3_656
C50 C63 2.76(8) no 3_556
C58 Cl2 3.564(12) no 1_655
C59 C47 3.575(17) no 3_656
C60 Cl6 3.34(6) no 1_455
C60 F5 3.37(4) no 4_555
C61 F4 3.26(2) no 4_555
C62 F1 3.393(16) no 4_555
C62 F4 3.263(14) no 4_555
C63 I1 2.83(8) no 3_556
C63 Cl9 2.48(8) no 3_556
C63 C50 2.76(8) no 3_556
C63 C63 3.27(10) no 3_556
Hg1 H1A 3.2301 no .
Hg1 H2B 3.5371 no .
Hg1 H5B 3.3355 no .
Hg1 H31 3.4947 no .
I1 H50C 3.2040 no .
I2 H1A 3.4309 no .
I2 H2B 3.2315 no .
I2 H31 3.1421 no .
I2 H49B 3.3421 no .
I2 H58A 3.3111 no .
Rh1 H11 3.4553 no .
Rh1 H17 3.2550 no .
Rh2 H19 3.0252 no .
Rh2 H29 2.8408 no .
Rh3 H37 2.8102 no .
Cl1 H19 2.8072 no .
Cl2 H29 3.2727 no .
Cl2 H37 3.2032 no .
P1 H7 2.9823 no .
P1 H11 2.8393 no .
P1 H13 2.9708 no .
P1 H17 2.8565 no .
P2 H3A 2.7890 no .
P2 H13 3.4216 no .
P2 H19 2.9007 no .
P2 H23 2.8788 no .
P3 H2B 3.4539 no .
P3 H3A 2.9149 no .
P3 H25 2.9322 no .
P3 H29 2.8914 no .
P4 H31 2.8466 no .
P4 H35 2.8867 no .
P4 H37 2.7670 no .
P4 H41 2.8886 no .
N1 H11 3.3108 no .
N1 H49A 3.0358 no .
N1 H49B 2.5493 no .
N1 H50A 2.9932 no .
N1 H50C 2.5934 no .
N1 H58C 3.0927 no .
N2 H50C 3.1634 no .
N2 H58A 2.8367 no .
N2 H58C 2.7064 no .
N2 H59B 2.9399 no .
N2 H59C 2.6992 no .
C1 H2A 2.9138 no .
C1 H2B 2.8764 no .
C1 H7 2.6174 no .
C1 H13 2.7187 no .
C1 H23 3.2277 no .
C2 H1A 2.7048 no .
C2 H1B 3.0596 no .
C2 H4A 2.6676 no .
C2 H4B 3.3583 no .
C2 H23 2.7874 no .
C3 H23 3.5696 no .
C4 H2A 3.3357 no .
C4 H2B 2.5945 no .
C4 H5A 3.0142 no .
C4 H5B 2.7103 no .
C4 H25 3.3470 no .
C5 H4A 2.7265 no .
C5 H4B 3.0782 no .
C5 H25 2.8504 no .
C5 H31 2.8663 no .
C5 H41 2.8615 no .
C6 H1A 2.8686 no .
C6 H1B 2.9974 no .
C6 H8 3.2748 no .
C6 H10 3.2613 no .
C6 H17 3.3932 no .
C6 H49A 3.2615 no .
C6 H49B 3.3929 no .
C7 H1A 2.8335 no .
C7 H1B 2.9239 no .
C7 H9 3.2614 no .
C7 H11 3.2892 no .
C7 H49A 3.3672 no .
C7 H49B 3.5593 no .
C8 H10 3.2547 no .
C8 H49A 3.2750 no .
C9 H7 3.2638 no .
C9 H11 3.2374 no .
C9 H49A 3.1006 no .
C10 H8 3.2553 no .
C10 H49A 2.9913 no .
C11 H7 3.2956 no .
C11 H9 3.2330 no .
C11 H17 3.0715 no .
C11 H49A 3.0643 no .
C12 H1B 2.8732 no .
C12 H11 3.2643 no .
C12 H14 3.2428 no .
C12 H16 3.2420 no .
C13 H1B 2.7464 no .
C13 H15 3.2301 no .
C13 H17 3.2570 no .
C14 H16 3.2012 no .
C15 H13 3.2217 no .
C15 H17 3.2509 no .
C16 H14 3.2039 no .
C17 H11 3.0078 no .
C17 H13 3.2567 no .
C17 H15 3.2547 no .
C18 H1B 2.8005 no .
C18 H2A 2.8662 no .
C18 H3A 2.9495 no .
C18 H13 2.7756 no .
C18 H20 3.2807 no .
C18 H22 3.2797 no .
C19 H13 3.2325 no .
C19 H21 3.2516 no .
C19 H23 3.2357 no .
C19 H29 3.3298 no .
C20 H22 3.2590 no .
C21 H19 3.2437 no .
C21 H23 3.2541 no .
C22 H13 3.3093 no .
C22 H20 3.2607 no .
C23 H1B 2.9179 no .
C23 H2A 2.7254 no .
C23 H3A 3.3561 no .
C23 H13 2.7993 no .
C23 H19 3.2342 no .
C23 H21 3.2598 no .
C24 H3A 3.3189 no .
C24 H4B 2.7684 no .
C24 H5A 2.8480 no .
C24 H26 3.2752 no .
C24 H28 3.2694 no .
C25 H4B 2.9974 no .
C25 H5A 2.6910 no .
C25 H27 3.2771 no .
C25 H29 3.2883 no .
C25 H41 3.1856 no .
C26 H28 3.2641 no .
C27 H25 3.2799 no .
C27 H29 3.2351 no .
C28 H26 3.2614 no .
C29 H3A 3.5694 no .
C29 H25 3.2952 no .
C29 H27 3.2351 no .
C30 H5A 3.1018 no .
C30 H5B 2.7641 no .
C30 H32 3.2567 no .
C30 H34 3.2807 no .
C30 H41 3.3858 no .
C31 H5A 3.5840 no .
C31 H5B 2.6940 no .
C31 H33 3.2960 no .
C31 H35 3.2196 no .
C31 H58A 3.1561 no .
C32 H34 3.2865 no .
C32 H58A 3.0539 no .
C33 H31 3.2935 no .
C33 H35 3.2353 no .
C34 H32 3.2807 no .
C34 H59B 3.0710 no .
C35 H31 3.2274 no .
C35 H33 3.2448 no .
C35 H59B 2.8695 no .
C36 H5A 2.8662 no .
C36 H35 2.5891 no .
C36 H38 3.2628 no .
C36 H40 3.2408 no .
C37 H35 2.9058 no .
C37 H39 3.2969 no .
C37 H41 3.2272 no .
C38 H40 3.2922 no .
C39 H37 3.2969 no .
C39 H41 3.2516 no .
C40 H38 3.2952 no .
C41 H5A 2.7277 no .
C41 H25 3.2007 no .
C41 H35 3.0411 no .
C41 H37 3.2252 no .
C41 H39 3.2527 no .
C42 H11 2.9607 no .
C42 H49B 3.0239 no .
C42 H50A 3.5205 no .
C42 H50C 3.0125 no .
C43 H45 3.2656 no .
C43 H47 3.2349 no .
C43 H49A 2.9035 no .
C43 H49B 2.6617 no .
C43 H49C 3.2883 no .
C43 H50A 2.8616 no .
C43 H50B 3.2975 no .
C43 H50C 2.6608 no .
C43 H58C 2.6214 no .
C44 H46 3.2716 no .
C44 H58B 3.5215 no .
C44 H58C 3.0097 no .
C45 H47 3.2460 no .
C45 H49A 3.0275 no .
C45 H49B 3.2341 no .
C45 H49C 2.5741 no .
C45 H58B 3.4423 no .
C45 H58C 3.4411 no .
C46 H58B 3.5437 no .
C46 H58C 3.5027 no .
C47 H45 3.2506 no .
C47 H50A 3.0508 no .
C47 H50B 2.6005 no .
C47 H50C 3.2157 no .
C47 H58C 3.2229 no .
C48 H46 3.2372 no .
C48 H58C 2.7563 no .
C49 H45 2.6932 no .
C50 H47 2.6907 no .
C50 H58C 3.3991 no .
C51 H31 3.5640 no .
C51 H37 3.5138 no .
C51 H50C 3.3063 no .
C51 H58A 3.4173 no .
C51 H58C 3.3446 no .
C51 H59B 3.3526 no .
C51 H59C 3.1377 no .
C52 H54 3.2286 no .
C52 H56 3.2505 no .
C52 H58A 2.8000 no .
C52 H58B 3.3163 no .
C52 H58C 2.7142 no .
C52 H59A 3.3180 no .
C52 H59B 2.8594 no .
C52 H59C 2.7273 no .
C53 H55 3.2577 no .
C54 H56 3.2651 no .
C54 H58A 3.1166 no .
C54 H58B 2.6112 no .
C54 H58C 3.1860 no .
C56 H54 3.2645 no .
C56 H59A 2.5186 no .
C56 H59B 3.0174 no .
C56 H59C 3.1714 no .
C57 H55 3.2925 no .
C58 H32 3.5467 no .
C58 H54 2.6984 no .
C59 H56 2.6283 no .
H1A H2A 2.8397 no .
H1A H2B 2.4528 no .
H1A H7 2.2694 no .
H1A H13 3.5979 no .
H1B H2A 2.8514 no .
H1B H2B 3.2920 no .
H1B H7 2.3634 no .
H1B H13 2.1101 no .
H1B H23 2.6408 no .
H2A H3A 2.4843 no .
H2A H3B 2.2419 no .
H2A H4A 3.4568 no .
H2A H23 2.1133 no .
H2B H3A 2.8463 no .
H2B H3B 2.4846 no .
H2B H4A 2.3610 no .
H2B H4B 3.4864 no .
H2B H23 3.5783 no .
H3A H4A 2.8493 no .
H3A H4B 2.3950 no .
H3A H23 3.3855 no .
H3A H29 3.4259 no .
H3B H4A 2.3906 no .
H3B H4B 2.2819 no .
H4A H5A 3.0249 no .
H4A H5B 2.2929 no .
H4B H5A 2.9692 no .
H4B H5B 3.0876 no .
H4B H25 2.7961 no .
H5A H25 2.0998 no .
H5A H31 3.3839 no .
H5A H41 2.1265 no .
H5B H25 3.5004 no .
H5B H31 2.1456 no .
H5B H41 3.5038 no .
H7 H8 2.3501 no .
H8 H9 2.3099 no .
H9 H10 2.3425 no .
H9 H49A 3.5836 no .
H10 H11 2.2966 no .
H10 H49A 3.4200 no .
H11 H17 2.4709 no .
H11 H49A 3.5237 no .
H13 H14 2.2848 no .
H13 H23 3.0575 no .
H14 H15 2.2946 no .
H15 H16 2.3462 no .
H16 H17 2.2935 no .
H19 H20 2.3194 no .
H19 H29 2.7485 no .
H20 H21 2.3437 no .
H21 H22 2.3437 no .
H22 H23 2.3256 no .
H25 H26 2.3421 no .
H25 H41 2.6029 no .
H26 H27 2.3397 no .
H27 H28 2.3368 no .
H28 H29 2.2939 no .
H31 H32 2.3416 no .
H31 H58A 3.0314 no .
H32 H33 2.3925 no .
H32 H58A 2.8277 no .
H33 H34 2.3407 no .
H34 H35 2.3138 no .
H34 H59B 3.0570 no .
H35 H37 3.1634 no .
H35 H41 3.3498 no .
H35 H59B 2.7037 no .
H37 H38 2.3785 no .
H38 H39 2.4254 no .
H39 H40 2.3001 no .
H40 H41 2.3388 no .
H45 H46 2.3194 no .
H45 H49A 3.1608 no .
H45 H49B 3.5031 no .
H45 H49C 2.4090 no .
H46 H47 2.2899 no .
H47 H50A 3.1900 no .
H47 H50B 2.4230 no .
H47 H50C 3.4783 no .
H49B H58C 3.5596 no .
H50C H58C 3.0890 no .
H54 H55 2.3258 no .
H54 H58A 3.3078 no .
H54 H58B 2.4105 no .
H54 H58C 3.4023 no .
H55 H56 2.3504 no .
H56 H59A 2.3093 no .
H56 H59B 3.1653 no .
H56 H59C 3.3977 no .
I1 H46 3.4680 no 1_455
I1 H54 3.3041 no 1_455
I2 H19 3.2830 no 1_655
I2 H20 3.1389 no 1_655
I2 H28 3.3267 no 1_655
I2 H29 3.5594 no 1_655
Cl1 H45 3.0971 no 1_455
Cl1 H49C 2.9269 no 1_455
Cl1 H58B 3.3124 no 1_455
Cl2 H32 3.2218 no 1_455
Cl2 H54 3.2849 no 1_455
Cl2 H58A 3.4152 no 1_455
Cl2 H58B 2.9622 no 1_455
Cl3 H11 3.1011 no .
Cl3 H17 3.2332 no .
Cl3 H46 3.5091 no 1_455
Cl3 H50A 3.4377 no .
Cl4 H38 3.3582 no 3_556
Cl4 H40 3.0034 no 1_556
Cl4 H55 3.2667 no 3_656
Cl4 H59A 3.5446 no 3_556
Cl5 H10 3.1536 no .
Cl5 H56 2.9121 no 3_656
Cl5 H60A 3.5881 no .
Cl5 H62A 3.5471 no .
Cl6 H16 3.3278 no 1_655
Cl6 H22 3.0184 no 4_655
Cl6 H26 3.4564 no 1_656
Cl6 H59A 3.1450 no 3_656
Cl6 H60B 2.4908 no 1_655
Cl7 H38 2.8210 no 3_556
Cl7 H39 3.4704 no 3_556
Cl7 H41 3.4607 no 1_556
Cl7 H56 3.2509 no 3_656
Cl7 H60A 3.5980 no .
Cl8 H26 3.4786 no 1_656
Cl8 H34 3.1228 no 3_656
Cl8 H39 3.5730 no 1_656
Cl8 H40 3.3154 no 1_656
Cl8 H59A 3.4256 no 3_656
Cl9 H46 2.9680 no 1_455
Cl9 H50A 3.5045 no .
Cl9 H54 3.4513 no 3_656
Cl9 H55 3.4717 no 3_656
Cl9 H59C 3.3201 no 3_556
P5 H7 3.4609 no .
P5 H23 3.4725 no .
P5 H27 3.5970 no 4_655
P5 H62A 3.3725 no 4_554
F1 H5A 2.7239 no 4_555
F1 H25 2.7505 no 4_555
F1 H41 2.9786 no 4_555
F1 H60A 2.9741 no 4_554
F1 H62A 2.7962 no 4_554
F1 H62B 3.3976 no 4_554
F2 H1B 2.5541 no .
F2 H4A 3.5688 no 4_555
F2 H4B 2.5089 no 4_555
F2 H7 3.0569 no .
F2 H13 3.0228 no .
F2 H23 2.6810 no .
F2 H25 2.8515 no 4_555
F3 H4A 3.0660 no 4_555
F3 H4B 3.1016 no 4_555
F3 H5A 3.4312 no 4_555
F3 H5B 3.3957 no 4_555
F3 H7 2.9326 no .
F3 H8 3.0143 no .
F3 H27 2.5963 no 4_655
F3 H28 3.3519 no 4_655
F3 H62A 3.4633 no 4_554
F4 H10 3.1939 no 4_554
F4 H21 2.8135 no 1_655
F4 H27 2.8478 no 4_655
F4 H61B 2.4809 no 4_554
F4 H62A 2.2834 no 4_554
F5 H2A 3.0840 no .
F5 H10 2.7688 no 4_554
F5 H23 2.6253 no .
F5 H60A 2.6286 no 4_554
F5 H60B 3.3340 no 4_554
F6 H1A 2.9945 no .
F6 H1B 2.8924 no .
F6 H2A 2.9687 no .
F6 H2B 3.5622 no .
F6 H7 2.5847 no .
F6 H10 3.1463 no 4_554
F6 H20 3.2380 no 1_655
F6 H21 2.9240 no 1_655
F6 H23 3.4116 no .
C6 H3B 2.7894 no 4_555
C7 H3B 2.9076 no 4_555
C7 H4A 3.5200 no 4_555
C7 H4B 3.5152 no 4_555
C8 H3B 3.0377 no 4_555
C8 H4A 3.1349 no 4_555
C8 H15 3.0552 no 1_655
C9 H2A 3.4283 no 4_555
C9 H2B 3.1951 no 4_555
C9 H3B 3.0592 no 4_555
C9 H15 2.8452 no 1_655
C10 H2A 3.1540 no 4_555
C10 H2B 3.5869 no 4_555
C10 H3B 2.9623 no 4_555
C10 H61A 3.2435 no .
C10 H61B 3.3815 no .
C11 H3B 2.8252 no 4_555
C12 H3A 3.4092 no 4_555
C12 H3B 2.9970 no 4_555
C12 H49C 3.4958 no 1_455
C13 H3A 3.0970 no 4_555
C13 H3B 3.1575 no 4_555
C13 H4B 3.2557 no 4_555
C14 H3A 2.8051 no 4_555
C14 H3B 3.5245 no 4_555
C14 H4B 3.5548 no 4_555
C14 H8 3.5853 no 1_455
C15 H3A 2.7969 no 4_555
C15 H8 3.3875 no 1_455
C15 H9 3.2694 no 1_455
C15 H49A 3.4383 no 1_455
C15 H49C 3.3409 no 1_455
C16 H3A 3.0798 no 4_555
C16 H3B 3.5353 no 4_555
C16 H45 3.4320 no 1_455
C16 H49A 3.3784 no 1_455
C16 H49C 3.1057 no 1_455
C16 H61A 3.2173 no 1_455
C17 H3A 3.3918 no 4_555
C17 H3B 3.2142 no 4_555
C17 H45 3.0244 no 1_455
C17 H49C 3.1655 no 1_455
C20 H9 3.3274 no 4_454
C21 H9 3.5352 no 4_454
C21 H16 3.4899 no 4_554
C21 H26 3.5802 no 4_555
C21 H61B 3.0383 no 4_454
C22 H16 2.9649 no 4_554
C22 H26 3.1044 no 4_555
C22 H61B 3.3714 no 4_454
C23 H16 3.2758 no 4_554
C24 H14 3.2920 no 4_554
C25 H14 3.4480 no 4_554
C26 H14 3.3988 no 4_554
C26 H22 3.0740 no 4_554
C27 H14 3.1728 no 4_554
C27 H21 3.5740 no 4_554
C27 H32 3.5489 no 1_455
C27 H62A 3.5511 no 1_454
C27 H62B 3.5664 no 1_454
C28 H8 3.3976 no 4_454
C28 H14 3.0071 no 4_554
C28 H31 3.4392 no 1_455
C28 H32 3.1479 no 1_455
C29 H14 3.0763 no 4_554
C29 H32 3.3135 no 1_455
C30 H62B 3.0821 no 1_554
C31 H28 3.5391 no 1_655
C31 H62B 2.9973 no 1_554
C32 H62B 2.9732 no 1_554
C33 H38 3.5780 no 1_655
C33 H62B 2.9840 no 1_554
C34 H39 3.4384 no 3_555
C34 H62B 3.0426 no 1_554
C35 H39 3.1544 no 3_555
C35 H62B 3.0718 no 1_554
C37 H33 3.3871 no 1_455
C38 H33 2.6575 no 1_455
C39 H33 2.7997 no 1_455
C39 H35 3.3252 no 3_555
C39 H39 3.5318 no 3_555
C40 H33 3.5804 no 1_455
C40 H39 3.5373 no 3_555
C44 H61A 2.9975 no .
C45 H17 3.5624 no 1_655
C45 H61A 3.2077 no .
C46 H59A 3.5303 no 3_656
C46 H59C 3.4692 no 3_656
C47 H50B 3.5745 no 3_656
C47 H59A 3.3603 no 3_656
C47 H59C 3.2529 no 3_656
C49 H61A 3.0796 no .
C52 H47 3.4770 no 3_656
C54 H50B 3.5630 no 3_656
C55 H38 3.2977 no 1_655
C55 H50A 2.9711 no 3_656
C55 H50B 3.4611 no 3_656
C56 H47 3.4241 no 3_656
C56 H50A 3.1721 no 3_656
C56 H50B 3.5755 no 3_656
C57 H47 2.9917 no 3_656
C59 H47 3.0834 no 3_656
C61 H10 3.0750 no .
C61 H16 3.1873 no 1_655
C61 H21 3.3391 no 4_655
C61 H22 3.4730 no 4_655
C61 H49A 3.3667 no .
C62 H27 3.3192 no 1_656
C63 H46 3.4367 no 1_455
C63 H47 3.2100 no 1_455
C63 H50A 2.8402 no 3_556
C63 H50B 2.6734 no 3_556
C63 H50C 2.3098 no 3_556
C63 H59C 3.4181 no 3_556
H1A F6 2.9945 no .
H1B F2 2.5541 no .
H1B F6 2.8924 no .
H2A F5 3.0840 no .
H2A F6 2.9687 no .
H2A C9 3.4283 no 4_554
H2A C10 3.1540 no 4_554
H2A H9 3.5595 no 4_554
H2A H10 3.1110 no 4_554
H2B F6 3.5622 no .
H2B C9 3.1951 no 4_554
H2B C10 3.5869 no 4_554
H2B H9 3.1038 no 4_554
H3A C12 3.4092 no 4_554
H3A C13 3.0970 no 4_554
H3A C14 2.8051 no 4_554
H3A C15 2.7969 no 4_554
H3A C16 3.0798 no 4_554
H3A C17 3.3918 no 4_554
H3A H13 3.5987 no 4_554
H3A H14 3.1978 no 4_554
H3A H15 3.1796 no 4_554
H3A H16 3.5742 no 4_554
H3B C6 2.7894 no 4_554
H3B C7 2.9076 no 4_554
H3B C8 3.0377 no 4_554
H3B C9 3.0592 no 4_554
H3B C10 2.9623 no 4_554
H3B C11 2.8252 no 4_554
H3B C12 2.9970 no 4_554
H3B C13 3.1575 no 4_554
H3B C14 3.5245 no 4_554
H3B C16 3.5353 no 4_554
H3B C17 3.2142 no 4_554
H3B H7 3.4487 no 4_554
H3B H10 3.5276 no 4_554
H3B H11 3.3351 no 4_554
H3B H13 3.5274 no 4_554
H4A F2 3.5688 no 4_554
H4A F3 3.0660 no 4_554
H4A C7 3.5200 no 4_554
H4A C8 3.1349 no 4_554
H4A H8 3.0655 no 4_554
H4B F2 2.5089 no 4_554
H4B F3 3.1016 no 4_554
H4B C7 3.5152 no 4_554
H4B C13 3.2557 no 4_554
H4B C14 3.5548 no 4_554
H4B H7 3.4716 no 4_554
H4B H13 3.0776 no 4_554
H5A F1 2.7239 no 4_554
H5A F3 3.4312 no 4_554
H5B F3 3.3957 no 4_554
H5B H28 3.5428 no 1_655
H7 P5 3.4609 no .
H7 F2 3.0569 no .
H7 F3 2.9326 no .
H7 F6 2.5847 no .
H7 H3B 3.4487 no 4_555
H7 H4B 3.4716 no 4_555
H7 H20 3.5745 no 1_655
H8 F3 3.0143 no .
H8 C14 3.5853 no 1_655
H8 C15 3.3875 no 1_655
H8 C28 3.3976 no 4_655
H8 H4A 3.0655 no 4_555
H8 H14 3.1493 no 1_655
H8 H15 2.7900 no 1_655
H8 H28 2.8812 no 4_655
H9 C15 3.2694 no 1_655
H9 C20 3.3274 no 4_655
H9 C21 3.5352 no 4_655
H9 H2A 3.5595 no 4_555
H9 H2B 3.1038 no 4_555
H9 H15 2.3980 no 1_655
H9 H20 3.1218 no 4_655
H9 H21 3.4867 no 4_655
H10 Cl5 3.1536 no .
H10 F4 3.1939 no 4_555
H10 F5 2.7688 no 4_555
H10 F6 3.1463 no 4_555
H10 C61 3.0750 no .
H10 H2A 3.1110 no 4_555
H10 H3B 3.5276 no 4_555
H10 H61A 2.9561 no .
H10 H61B 2.7022 no .
H11 Cl3 3.1011 no .
H11 H3B 3.3351 no 4_555
H13 F2 3.0228 no .
H13 H3A 3.5987 no 4_555
H13 H3B 3.5274 no 4_555
H13 H4B 3.0776 no 4_555
H14 C24 3.2920 no 4_555
H14 C25 3.4480 no 4_555
H14 C26 3.3988 no 4_555
H14 C27 3.1728 no 4_555
H14 C28 3.0071 no 4_555
H14 C29 3.0763 no 4_555
H14 H3A 3.1978 no 4_555
H14 H8 3.1493 no 1_455
H14 H28 3.4006 no 4_555
H14 H29 3.5225 no 4_555
H15 C8 3.0552 no 1_455
H15 C9 2.8452 no 1_455
H15 H3A 3.1796 no 4_555
H15 H8 2.7900 no 1_455
H15 H9 2.3980 no 1_455
H15 H49A 3.4765 no 1_455
H16 Cl6 3.3278 no 1_455
H16 C21 3.4899 no 4_555
H16 C22 2.9649 no 4_555
H16 C23 3.2758 no 4_555
H16 C61 3.1873 no 1_455
H16 H3A 3.5742 no 4_555
H16 H22 2.9472 no 4_555
H16 H23 3.4844 no 4_555
H16 H45 3.4039 no 1_455
H16 H49A 3.3887 no 1_455
H16 H49C 3.4482 no 1_455
H16 H61A 2.5506 no 1_455
H16 H61B 3.3189 no 1_455
H17 Cl3 3.2332 no .
H17 C45 3.5624 no 1_455
H17 H45 2.6420 no 1_455
H17 H49C 3.5085 no 1_455
H19 I2 3.2830 no 1_455
H20 I2 3.1389 no 1_455
H20 F6 3.2380 no 1_455
H20 H7 3.5745 no 1_455
H20 H9 3.1218 no 4_454
H21 F4 2.8135 no 1_455
H21 F6 2.9240 no 1_455
H21 C27 3.5740 no 4_555
H21 C61 3.3391 no 4_454
H21 H9 3.4867 no 4_454
H21 H26 3.3491 no 4_555
H21 H27 3.1431 no 4_555
H21 H61B 2.4259 no 4_454
H22 Cl6 3.0184 no 4_454
H22 C26 3.0740 no 4_555
H22 C61 3.4730 no 4_454
H22 H16 2.9472 no 4_554
H22 H26 2.4395 no 4_555
H22 H60B 3.1899 no 4_554
H22 H61B 3.0627 no 4_454
H23 P5 3.4725 no .
H23 F2 2.6810 no .
H23 F5 2.6253 no .
H23 F6 3.4116 no .
H23 H16 3.4844 no 4_554
H25 F1 2.7505 no 4_554
H25 F2 2.8515 no 4_554
H26 Cl6 3.4564 no 1_454
H26 Cl8 3.4786 no 1_454
H26 C21 3.5802 no 4_554
H26 C22 3.1044 no 4_554
H26 H21 3.3491 no 4_554
H26 H22 2.4395 no 4_554
H27 P5 3.5970 no 4_454
H27 F3 2.5963 no 4_454
H27 F4 2.8478 no 4_454
H27 C62 3.3192 no 1_454
H27 H21 3.1431 no 4_554
H27 H62A 2.8166 no 1_454
H27 H62B 3.0791 no 1_454
H28 I2 3.3267 no 1_455
H28 F3 3.3519 no 4_454
H28 C31 3.5391 no 1_455
H28 H5B 3.5428 no 1_455
H28 H8 2.8812 no 4_454
H28 H14 3.4006 no 4_554
H28 H31 2.9207 no 1_455
H28 H32 3.2910 no 1_455
H29 I2 3.5594 no 1_455
H29 H14 3.5225 no 4_554
H29 H32 3.5332 no 1_455
H31 C28 3.4392 no 1_655
H31 H28 2.9207 no 1_655
H31 H62B 3.5068 no 1_554
H32 Cl2 3.2218 no 1_655
H32 C27 3.5489 no 1_655
H32 C28 3.1479 no 1_655
H32 C29 3.3135 no 1_655
H32 H28 3.2910 no 1_655
H32 H29 3.5332 no 1_655
H32 H62B 3.5001 no 1_554
H33 C37 3.3871 no 1_655
H33 C38 2.6575 no 1_655
H33 C39 2.7997 no 1_655
H33 C40 3.5804 no 1_655
H33 H38 2.6931 no 1_655
H33 H39 2.9048 no 1_655
H33 H62B 3.4985 no 1_554
H34 Cl8 3.1228 no 3_656
H34 H34 3.1472 no 3_655
H34 H39 3.0286 no 3_555
H34 H62B 3.5889 no 1_554
H35 C39 3.3252 no 3_555
H35 H39 2.4333 no 3_555
H37 H54 3.1328 no 1_455
H37 H55 3.3639 no 1_455
H38 Cl4 3.3582 no 3_556
H38 Cl7 2.8210 no 3_556
H38 C33 3.5780 no 1_455
H38 C55 3.2977 no 1_455
H38 H33 2.6931 no 1_455
H38 H40 3.4948 no 3_555
H38 H55 2.9381 no 1_455
H39 Cl7 3.4704 no 3_556
H39 Cl8 3.5730 no 1_454
H39 C34 3.4384 no 3_555
H39 C35 3.1544 no 3_555
H39 C39 3.5318 no 3_555
H39 C40 3.5373 no 3_555
H39 H33 2.9048 no 1_455
H39 H34 3.0286 no 3_555
H39 H35 2.4333 no 3_555
H40 Cl4 3.0034 no 1_554
H40 Cl8 3.3154 no 1_454
H40 H38 3.4948 no 3_555
H41 Cl7 3.4607 no 1_554
H41 F1 2.9786 no 4_554
H45 Cl1 3.0971 no 1_655
H45 C16 3.4320 no 1_655
H45 C17 3.0244 no 1_655
H45 H16 3.4039 no 1_655
H45 H17 2.6420 no 1_655
H45 H61A 3.2835 no .
H46 I1 3.4680 no 1_655
H46 Cl3 3.5091 no 1_655
H46 Cl9 2.9680 no 1_655
H46 C63 3.4367 no 1_655
H46 H59A 3.4667 no 3_656
H46 H59C 3.1203 no 3_656
H47 C52 3.4770 no 3_656
H47 C56 3.4241 no 3_656
H47 C57 2.9917 no 3_656
H47 C59 3.0834 no 3_656
H47 C63 3.2100 no 1_655
H47 H50B 2.8768 no 3_656
H47 H59A 3.1284 no 3_656
H47 H59C 2.6717 no 3_656
H49A C15 3.4383 no 1_655
H49A C16 3.3784 no 1_655
H49A C61 3.3667 no .
H49A H15 3.4765 no 1_655
H49A H16 3.3887 no 1_655
H49A H61A 2.4561 no .
H49C Cl1 2.9269 no 1_655
H49C C12 3.4958 no 1_655
H49C C15 3.3409 no 1_655
H49C C16 3.1057 no 1_655
H49C C17 3.1655 no 1_655
H49C H16 3.4482 no 1_655
H49C H17 3.5085 no 1_655
H49C H61A 3.4208 no .
H50A Cl3 3.4377 no .
H50A Cl9 3.5045 no .
H50A C55 2.9711 no 3_656
H50A C56 3.1721 no 3_656
H50A C63 2.8402 no 3_556
H50A H55 2.9508 no 3_656
H50A H56 3.2623 no 3_656
H50B C47 3.5745 no 3_656
H50B C54 3.5630 no 3_656
H50B C55 3.4611 no 3_656
H50B C56 3.5755 no 3_656
H50B C63 2.6734 no 3_556
H50B H47 2.8768 no 3_656
H50B H50B 3.1329 no 3_656
H50C C63 2.3098 no 3_556
H54 I1 3.3041 no 1_655
H54 Cl2 3.2849 no 1_655
H54 Cl9 3.4513 no 3_656
H54 H37 3.1328 no 1_655
H55 Cl4 3.2667 no 3_656
H55 Cl9 3.4717 no 3_656
H55 H37 3.3639 no 1_655
H55 H38 2.9381 no 1_655
H55 H50A 2.9508 no 3_656
H56 Cl5 2.9121 no 3_656
H56 Cl7 3.2509 no 3_656
H56 H50A 3.2623 no 3_656
H58A Cl2 3.4152 no 1_655
H58B Cl1 3.3124 no 1_655
H58B Cl2 2.9622 no 1_655
H59A Cl4 3.5446 no 3_556
H59A Cl6 3.1450 no 3_656
H59A Cl8 3.4256 no 3_656
H59A C46 3.5303 no 3_656
H59A C47 3.3603 no 3_656
H59A H46 3.4667 no 3_656
H59A H47 3.1284 no 3_656
H59C Cl9 3.3201 no 3_556
H59C C46 3.4692 no 3_656
H59C C47 3.2529 no 3_656
H59C C63 3.4181 no 3_556
H59C H46 3.1203 no 3_656
H59C H47 2.6717 no 3_656
H60A Cl5 3.5881 no .
H60A Cl7 3.5980 no .
H60A F1 2.9741 no 4_555
H60A F5 2.6286 no 4_555
H60B Cl6 2.4908 no 1_455
H60B F5 3.3340 no 4_555
H60B H22 3.1899 no 4_555
H61A C10 3.2435 no .
H61A C16 3.2173 no 1_655
H61A C44 2.9975 no .
H61A C45 3.2077 no .
H61A C49 3.0796 no .
H61A H10 2.9561 no .
H61A H16 2.5506 no 1_655
H61A H45 3.2835 no .
H61A H49A 2.4561 no .
H61A H49C 3.4208 no .
H61B F4 2.4809 no 4_555
H61B C10 3.3815 no .
H61B C21 3.0383 no 4_655
H61B C22 3.3714 no 4_655
H61B H10 2.7022 no .
H61B H16 3.3189 no 1_655
H61B H21 2.4259 no 4_655
H61B H22 3.0627 no 4_655
H61B H62A 3.4360 no .
H62A Cl5 3.5471 no .
H62A P5 3.3725 no 4_555
H62A F1 2.7962 no 4_555
H62A F3 3.4633 no 4_555
H62A F4 2.2834 no 4_555
H62A C27 3.5511 no 1_656
H62A H27 2.8166 no 1_656
H62A H61B 3.4360 no .
H62B F1 3.3976 no 4_555
H62B C27 3.5664 no 1_656
H62B C30 3.0821 no 1_556
H62B C31 2.9973 no 1_556
H62B C32 2.9732 no 1_556
H62B C33 2.9840 no 1_556
H62B C34 3.0426 no 1_556
H62B C35 3.0718 no 1_556
H62B H27 3.0791 no 1_656
H62B H31 3.5068 no 1_556
H62B H32 3.5001 no 1_556
H62B H33 3.4985 no 1_556
H62B H34 3.5889 no 1_556

loop_
_geom_torsion_atom_site_label_1
_geom_torsion_atom_site_label_2
_geom_torsion_atom_site_label_3
_geom_torsion_atom_site_label_4
_geom_torsion
_geom_torsion_publ_flag
I2 Hg1 Rh1 I1 -135.65(3) no
I2 Hg1 Rh1 Cl1 132.76(5) no
I2 Hg1 Rh1 P1 47.47(5) no
I2 Hg1 Rh1 C42 -47.04(5) no
I2 Hg1 Rh2 Cl1 -133.00(4) no
I2 Hg1 Rh2 Cl2 138.44(5) no
I2 Hg1 Rh2 P2 -42.97(5) no
I2 Hg1 Rh2 P3 52.28(5) no
I2 Hg1 Rh3 I1 132.60(4) no
I2 Hg1 Rh3 Cl2 -133.84(5) no
I2 Hg1 Rh3 P4 -48.52(5) no
I2 Hg1 Rh3 C51 42.98(6) no
Rh1 Hg1 Rh2 Cl1 -0.47(3) no
Rh1 Hg1 Rh2 Cl2 -89.04(3) no
Rh1 Hg1 Rh2 P2 89.55(3) no
Rh1 Hg1 Rh2 P3 -175.20(3) no
Rh2 Hg1 Rh1 I1 92.07(4) no
Rh2 Hg1 Rh1 Cl1 0.48(3) no
Rh2 Hg1 Rh1 P1 -84.81(4) no
Rh2 Hg1 Rh1 C42 -179.33(3) no
Rh1 Hg1 Rh3 I1 -15.08(3) no
Rh1 Hg1 Rh3 Cl2 78.47(5) no
Rh1 Hg1 Rh3 P4 163.80(3) no
Rh1 Hg1 Rh3 C51 -104.70(5) no
Rh3 Hg1 Rh1 I1 14.93(3) no
Rh3 Hg1 Rh1 Cl1 -76.66(5) no
Rh3 Hg1 Rh1 P1 -161.95(3) no
Rh3 Hg1 Rh1 C42 103.53(5) no
Rh2 Hg1 Rh3 I1 -91.76(4) no
Rh2 Hg1 Rh3 Cl2 1.79(3) no
Rh2 Hg1 Rh3 P4 87.12(4) no
Rh2 Hg1 Rh3 C51 178.62(4) no
Rh3 Hg1 Rh2 Cl1 86.80(3) no
Rh3 Hg1 Rh2 Cl2 -1.77(3) no
Rh3 Hg1 Rh2 P2 176.82(3) no
Rh3 Hg1 Rh2 P3 -87.93(3) no
Rh1 I1 Rh3 Hg1 15.24(4) no
Rh1 I1 Rh3 Cl2 -83.08(4) no
Rh1 I1 Rh3 C51 104.72(5) no
Rh3 I1 Rh1 Hg1 -15.12(4) no
Rh3 I1 Rh1 Cl1 82.92(5) no
Rh3 I1 Rh1 C42 -97.26(5) no
Hg1 Rh1 Cl1 Rh2 -0.52(7) no
Hg1 Rh1 P1 C1 26.91(13) no
Hg1 Rh1 P1 C6 -96.78(13) no
Hg1 Rh1 P1 C12 147.86(10) no
I1 Rh1 Cl1 Rh2 -93.48(7) no
Cl1 Rh1 P1 C1 -70.79(14) no
Cl1 Rh1 P1 C6 165.52(14) no
Cl1 Rh1 P1 C12 50.16(12) no
P1 Rh1 Cl1 Rh2 92.33(9) no
C42 Rh1 P1 C1 109.4(3) no
C42 Rh1 P1 C6 -14.3(3) no
C42 Rh1 P1 C12 -129.7(3) no
Hg1 Rh2 Cl1 Rh1 0.53(7) no
Hg1 Rh2 Cl2 Rh3 1.96(6) no
Hg1 Rh2 P2 C1 -43.26(12) no
Hg1 Rh2 P2 C2 74.34(12) no
Hg1 Rh2 P2 C18 -165.57(11) no
Hg1 Rh2 P3 C4 -81.14(13) no
Hg1 Rh2 P3 C5 40.13(12) no
Hg1 Rh2 P3 C24 160.25(9) no
Cl1 Rh2 Cl2 Rh3 -96.27(9) no
Cl2 Rh2 Cl1 Rh1 98.23(9) no
Cl1 Rh2 P2 C1 55.23(14) no
Cl1 Rh2 P2 C2 172.83(13) no
Cl1 Rh2 P2 C18 -67.08(12) no
P2 Rh2 Cl1 Rh1 -87.07(9) no
Cl2 Rh2 P3 C4 -179.17(14) no
Cl2 Rh2 P3 C5 -57.89(13) no
Cl2 Rh2 P3 C24 62.23(11) no
P3 Rh2 Cl2 Rh3 91.29(9) no
P2 Rh2 P3 C4 6.40(15) no
P2 Rh2 P3 C5 127.68(13) no
P2 Rh2 P3 C24 -112.20(11) no
P3 Rh2 P2 C1 -132.90(13) no
P3 Rh2 P2 C2 -15.30(14) no
P3 Rh2 P2 C18 104.78(12) no
Hg1 Rh3 Cl2 Rh2 -1.94(6) no
Hg1 Rh3 P4 C5 -35.05(13) no
Hg1 Rh3 P4 C30 85.63(13) no
Hg1 Rh3 P4 C36 -157.92(11) no
I1 Rh3 Cl2 Rh2 92.29(6) no
Cl2 Rh3 P4 C5 62.91(13) no
Cl2 Rh3 P4 C30 -176.41(13) no
Cl2 Rh3 P4 C36 -59.96(13) no
P4 Rh3 Cl2 Rh2 -93.27(9) no
C51 Rh3 P4 C5 -124.6(4) no
C51 Rh3 P4 C30 -3.9(4) no
C51 Rh3 P4 C36 112.5(4) no
Rh1 P1 C1 P2 40.6(7) no
Rh1 P1 C6 C7 139.4(6) no
Rh1 P1 C6 C11 -51.0(7) no
Rh1 P1 C12 C13 -135.7(6) no
Rh1 P1 C12 C17 48.9(7) no
C1 P1 C6 C7 10.2(8) no
C1 P1 C6 C11 179.8(6) no
C6 P1 C1 P2 172.3(6) no
C1 P1 C12 C13 -9.8(9) no
C1 P1 C12 C17 174.8(6) no
C12 P1 C1 P2 -82.9(6) no
C6 P1 C12 C13 97.4(8) no
C6 P1 C12 C17 -77.9(7) no
C12 P1 C6 C7 -99.5(7) no
C12 P1 C6 C11 70.1(7) no
Rh2 P2 C1 P1 -32.0(7) no
Rh2 P2 C2 C3 50.9(6) no
Rh2 P2 C18 C19 15.1(7) no
Rh2 P2 C18 C23 -168.5(5) no
C1 P2 C2 C3 177.9(6) no
C2 P2 C1 P1 -159.0(6) no
C1 P2 C18 C19 -113.9(7) no
C1 P2 C18 C23 62.5(7) no
C18 P2 C1 P1 94.9(6) no
C2 P2 C18 C19 142.9(6) no
C2 P2 C18 C23 -40.7(7) no
C18 P2 C2 C3 -74.7(6) no
Rh2 P3 C4 C3 -29.9(8) no
Rh2 P3 C5 P4 29.9(7) no
Rh2 P3 C24 C25 -159.3(6) no
Rh2 P3 C24 C29 19.5(7) no
C4 P3 C5 P4 162.3(6) no
C5 P3 C4 C3 -159.5(6) no
C4 P3 C24 C25 70.9(7) no
C4 P3 C24 C29 -110.3(7) no
C24 P3 C4 C3 91.4(7) no
C5 P3 C24 C25 -32.7(8) no
C5 P3 C24 C29 146.1(6) no
C24 P3 C5 P4 -91.3(7) no
Rh3 P4 C5 P3 -32.2(7) no
Rh3 P4 C30 C31 -77.5(7) no
Rh3 P4 C30 C35 96.3(6) no
Rh3 P4 C36 C37 -23.5(8) no
Rh3 P4 C36 C41 162.6(6) no
C5 P4 C30 C31 49.9(7) no
C5 P4 C30 C35 -136.3(6) no
C30 P4 C5 P3 -159.4(6) no
C5 P4 C36 C37 -150.9(7) no
C5 P4 C36 C41 35.3(8) no
C36 P4 C5 P3 91.7(7) no
C30 P4 C36 C37 100.3(7) no
C30 P4 C36 C41 -73.5(8) no
C36 P4 C30 C31 162.3(6) no
C36 P4 C30 C35 -23.9(7) no
P2 C2 C3 C4 -81.2(8) no
C2 C3 C4 P3 68.5(10) no
P1 C6 C7 C8 169.3(6) no
P1 C6 C11 C10 -169.4(6) no
C7 C6 C11 C10 0.6(14) no
C11 C6 C7 C8 -0.1(13) no
C6 C7 C8 C9 -0.5(14) no
C7 C8 C9 C10 0.8(16) no
C8 C9 C10 C11 -0.4(16) no
C9 C10 C11 C6 -0.3(15) no
P1 C12 C13 C14 -176.9(7) no
P1 C12 C17 C16 174.7(7) no
C13 C12 C17 C16 -0.9(15) no
C17 C12 C13 C14 -1.5(14) no
C12 C13 C14 C15 2.4(17) no
C13 C14 C15 C16 -0.9(18) no
C14 C15 C16 C17 -1.7(17) no
C15 C16 C17 C12 2.5(17) no
P2 C18 C19 C20 175.5(6) no
P2 C18 C23 C22 -177.7(6) no
C19 C18 C23 C22 -1.1(13) no
C23 C18 C19 C20 -1.0(13) no
C18 C19 C20 C21 1.6(15) no
C19 C20 C21 C22 0.1(16) no
C20 C21 C22 C23 -2.1(16) no
C21 C22 C23 C18 2.7(16) no
P3 C24 C25 C26 178.6(6) no
P3 C24 C29 C28 179.7(6) no
C25 C24 C29 C28 -1.5(13) no
C29 C24 C25 C26 -0.2(13) no
C24 C25 C26 C27 1.8(15) no
C25 C26 C27 C28 -1.7(17) no
C26 C27 C28 C29 -0.0(16) no
C27 C28 C29 C24 1.6(15) no
P4 C30 C31 C32 171.6(6) no
P4 C30 C35 C34 -172.6(6) no
C31 C30 C35 C34 1.3(14) no
C35 C30 C31 C32 -2.4(14) no
C30 C31 C32 C33 2.5(16) no
C31 C32 C33 C34 -1.6(16) no
C32 C33 C34 C35 0.6(17) no
C33 C34 C35 C30 -0.4(17) no
P4 C36 C37 C38 -175.5(7) no
P4 C36 C41 C40 177.5(7) no
C37 C36 C41 C40 4.0(16) no
C41 C36 C37 C38 -1.7(16) no
C36 C37 C38 C39 -0.6(16) no
C37 C38 C39 C40 0.7(17) no
C38 C39 C40 C41 1.5(19) no
C39 C40 C41 C36 -3.8(17) no
N1 C43 C44 C45 -178.3(7) no
N1 C43 C44 C49 0.3(13) no
N1 C43 C48 C47 179.1(8) no
N1 C43 C48 C50 -0.7(13) no
C44 C43 C48 C47 1.7(14) no
C44 C43 C48 C50 -178.1(8) no
C48 C43 C44 C45 -0.8(14) no
C48 C43 C44 C49 177.8(8) no
C43 C44 C45 C46 1.0(14) no
C49 C44 C45 C46 -177.6(8) no
C44 C45 C46 C47 -2.2(16) no
C45 C46 C47 C48 3.1(17) no
C46 C47 C48 C43 -2.8(15) no
C46 C47 C48 C50 177.0(9) no
N2 C52 C53 C54 -176.9(8) no
N2 C52 C53 C58 3.0(13) no
N2 C52 C57 C56 175.1(8) no
N2 C52 C57 C59 -2.0(14) no
C53 C52 C57 C56 -1.7(14) no
C53 C52 C57 C59 -178.7(8) no
C57 C52 C53 C54 -0.2(14) no
C57 C52 C53 C58 179.7(8) no
C52 C53 C54 C55 2.7(14) no
C58 C53 C54 C55 -177.2(9) no
C53 C54 C55 C56 -3.3(17) no
C54 C55 C56 C57 1.2(18) no
C55 C56 C57 C52 1.2(16) no
C55 C56 C57 C59 178.3(10) no
